data_1567256
loop_
_publ_author_name
'Duan, Yu-Lai'
'Guo, Qian'
'Liu, Gui-Yang'
'Yi, Zhong-Zhou'
'Feng, Shao-Ping'
'Huang, Yong'

_publ_section_title
;
 Highly heteroselective ring-opening polymerization of rac-lactide
 initiated by rare-earth alkoxides bearing chiral [NNOO]-type
 amine-bis(phenolate) ligands
;
_journal_issue 29
_journal_name_full 'Polymer Chemistry'
_journal_page_first 4249
_journal_page_last 4259
_journal_paper_doi 10.1039/D2PY00455K
_journal_volume 13
_journal_year 2022
_chemical_absolute_configuration unk
_chemical_formula_moiety 'C46 H77 N2 O4 Y, 0.5(C6 H14), 0.25(C4 H8 O)'
_chemical_formula_sum 'C50 H86 N2 O4.25 Y'
_chemical_formula_weight 872.11
_chemical_properties_physical Moisture-sensitive
_space_group_crystal_system monoclinic
_space_group_IT_number 5
_space_group_name_Hall 'I 2y'
_space_group_name_H-M_alt 'I 1 2 1'
_atom_sites_solution_hydrogens mixed
_audit_creation_date 2022-03-22
_audit_creation_method
;
Olex2 1.2
(compiled 2018.05.29 svn.r3508 for OlexSys, GUI svn.r5506)
;
_audit_update_record
;
2022-03-23 deposited with the CCDC.	2022-06-27 downloaded from the CCDC.
;
_cell_angle_alpha 90
_cell_angle_beta 92.244(4)
_cell_angle_gamma 90
_cell_formula_units_Z 8
_cell_length_a 21.9272(8)
_cell_length_b 11.1967(5)
_cell_length_c 41.785(2)
_cell_measurement_reflns_used 4858
_cell_measurement_temperature 294.06(10)
_cell_measurement_theta_max 23.4630
_cell_measurement_theta_min 3.4970
_cell_volume 10250.9(8)
_computing_cell_refinement
;
CrysAlisPro, Agilent Technologies,
Version 1.171.37.35 (release 13-08-2014 CrysAlis171 .NET)
(compiled Aug 13 2014,18:06:01)
;
_computing_data_collection
;
CrysAlisPro, Agilent Technologies,
Version 1.171.37.35 (release 13-08-2014 CrysAlis171 .NET)
(compiled Aug 13 2014,18:06:01)
;
_computing_data_reduction
;
CrysAlisPro, Agilent Technologies,
Version 1.171.37.35 (release 13-08-2014 CrysAlis171 .NET)
(compiled Aug 13 2014,18:06:01)
;
_computing_molecular_graphics 'Olex2 (Dolomanov et al., 2009)'
_computing_publication_material 'Olex2 (Dolomanov et al., 2009)'
_computing_structure_refinement 'XL (Sheldrick, 2008)'
_computing_structure_solution 'SHELXT 2018/2 (Sheldrick, 2018)'
_diffrn_ambient_temperature 294.06(10)
_diffrn_detector_area_resol_mean 7.9
_diffrn_detector_type Eos
_diffrn_measured_fraction_theta_full 0.997
_diffrn_measured_fraction_theta_max 0.997
_diffrn_measurement_device 'four-circle diffractometer'
_diffrn_measurement_device_type 'Bruker APEX-II CCD'
_diffrn_measurement_method '\w scans'
_diffrn_radiation_monochromator graphite
_diffrn_radiation_type MoK\a
_diffrn_radiation_wavelength 0.71073
_diffrn_reflns_av_R_equivalents 0.0724
_diffrn_reflns_av_unetI/netI 0.1503
_diffrn_reflns_Laue_measured_fraction_full 0.997
_diffrn_reflns_Laue_measured_fraction_max 0.997
_diffrn_reflns_limit_h_max 26
_diffrn_reflns_limit_h_min -26
_diffrn_reflns_limit_k_max 13
_diffrn_reflns_limit_k_min -9
_diffrn_reflns_limit_l_max 48
_diffrn_reflns_limit_l_min -49
_diffrn_reflns_number 20504
_diffrn_reflns_point_group_measured_fraction_full 0.800
_diffrn_reflns_point_group_measured_fraction_max 0.800
_diffrn_reflns_theta_full 25.027
_diffrn_reflns_theta_max 25.027
_diffrn_reflns_theta_min 3.330
_diffrn_standards_number 0
_exptl_absorpt_coefficient_mu 1.179
_exptl_absorpt_correction_T_max 1.00000
_exptl_absorpt_correction_T_min 0.91034
_exptl_absorpt_correction_type none
_exptl_absorpt_process_details
;
CrysAlisPro, Agilent Technologies,
Version 1.171.37.35 (release 13-08-2014 CrysAlis171 .NET)
(compiled Aug 13 2014,18:06:01)
Empirical absorption correction using spherical harmonics,
 implemented in SCALE3 ABSPACK scaling algorithm.
;
_exptl_crystal_colour colourless
_exptl_crystal_colour_primary colourless
_exptl_crystal_density_diffrn 1.130
_exptl_crystal_description plate
_exptl_crystal_F_000 3784
_exptl_crystal_size_max 0.3
_exptl_crystal_size_mid 0.15
_exptl_crystal_size_min 0.09
_refine_diff_density_max 2.311
_refine_diff_density_min -1.397
_refine_diff_density_rms 0.122
_refine_ls_abs_structure_details
;
 Refined as an inversion twin.
;
_refine_ls_abs_structure_Flack 0.023(14)
_refine_ls_extinction_method none
_refine_ls_goodness_of_fit_ref 1.079
_refine_ls_hydrogen_treatment constr
_refine_ls_matrix_type full
_refine_ls_number_parameters 1271
_refine_ls_number_reflns 14494
_refine_ls_number_restraints 1100
_refine_ls_restrained_S_all 1.052
_refine_ls_R_factor_all 0.1342
_refine_ls_R_factor_gt 0.1046
_refine_ls_shift/su_max 0.000
_refine_ls_shift/su_mean 0.000
_refine_ls_structure_factor_coef Fsqd
_refine_ls_weighting_details 'w=1/[\s^2^(Fo^2^)+(0.1403P)^2^+25.5350P] where P=(Fo^2^+2Fc^2^)/3'
_refine_ls_weighting_scheme calc
_refine_ls_wR_factor_gt 0.2596
_refine_ls_wR_factor_ref 0.2917
_reflns_Friedel_coverage 0.519
_reflns_Friedel_fraction_full 0.579
_reflns_Friedel_fraction_max 0.579
_reflns_number_gt 10545
_reflns_number_total 14494
_reflns_threshold_expression 'I > 2\s(I)'
_cod_data_source_file d2py00455k2.cif
_cod_data_source_block a
_cod_depositor_comments 'Adding full bibliography for 1567255--1567256.cif.'
_cod_database_code 1567256
_shelx_shelxl_version_number 2018/3
_shelx_space_group_comment
;
The symmetry employed for this shelxl refinement is uniquely defined
by the following loop, which should always be used as a source of
symmetry information in preference to the above space-group names.
They are only intended as comments.
;
_olex2_refinement_description
;
1. Twinned data refinement
 Scales: 0.977(14)
 0.023(14)
2. Fixed Uiso
 At 1.2 times of:
  All C(H) groups, All C(H,H) groups, All C(H,H,H,H) groups
 At 1.5 times of:
  All C(H,H,H) groups
3. Restrained distances
 C98'-C99' = C99'-C1B
 1.54 with sigma of 0.02
 C97'-C98' = C98'-C99'
 1.54 with sigma of 0.02
 C96-O9 = O9-C93
 1.43 with sigma of 0.02
 C1B-C1A = C1A-C1C
 1.54 with sigma of 0.02
 C100-C101 = C101-C102
 1.54 with sigma of 0.02
 C99-C100 = C100-C101
 1.54 with sigma of 0.02
 C99'-C1B = C1B-C1A
 1.54 with sigma of 0.02
 C97-C98 = C98-C99
 1.54 with sigma of 0.02
 C98-C99 = C99-C100
 1.54 with sigma of 0.02
 C96-C95 = C95-C94
 1.54 with sigma of 0.02
 C97'-C99'
 2.515 with sigma of 0.04
 C1B-C1C
 2.515 with sigma of 0.04
 C99-C101
 2.515 with sigma of 0.04
 C100-C102
 2.515 with sigma of 0.04
 C98-C100
 2.515 with sigma of 0.04
 C98'-C1B
 2.515 with sigma of 0.04
 C99'-C1A
 2.515 with sigma of 0.04
 C97-C99
 2.515 with sigma of 0.04
 C96-C94
 2.515 with sigma of 0.04
 C83-C82 \\sim C85-C82 \\sim C84-C82 \\sim C80-C78 \\sim C79-C78 \\sim C81-C78
\\sim C71-C70 \\sim C72-C70
 \\sim C73-C70
 with sigma of 0.02
 C32-C34 \\sim C32-C33 \\sim C32-C35 \\sim C32-C35' \\sim C32-C34' \\sim
C32-C33'
 with sigma of 0.02
 C34-C33 \\sim C34-C35 \\sim C33-C35 \\sim C35'-C34' \\sim C35'-C33' \\sim
C34'-C33'
 with sigma of 0.04
 C74-C77 \\sim C74-C76 \\sim C74-C75 \\sim C74-C75' \\sim C74-C77' \\sim
C74-C76'
 with sigma of 0.02
 C77-C76 \\sim C77-C75 \\sim C76-C75 \\sim C75'-C77' \\sim C75'-C76' \\sim
C77'-C76'
 with sigma of 0.04
4. Uiso/Uaniso restraints and constraints
C101 \\sim C100 \\sim C99 \\sim C98 \\sim C97 \\sim C102 \\sim C1A \\sim C1B
\\sim C99' \\sim C98' \\sim C97' \\sim C1C: within 2A with sigma of 0.01 and
sigma for terminal atoms of 0.02
C40 \\sim C41' \\sim C42 \\sim O3' \\sim C41 \\sim C42' \\sim O3: within 2A
with sigma of 0.01 and sigma for terminal atoms of 0.02
C30 \\sim C29 \\sim C31 \\sim C30' \\sim C29' \\sim C31': within 2A with sigma
of 0.01 and sigma for terminal atoms of 0.02
C20 \\sim C21 \\sim C22 \\sim C23 \\sim C21' \\sim C22' \\sim C23': within 2A
with sigma of 0.01 and sigma for terminal atoms of 0.02
C50 \\sim C74 \\sim C77 \\sim C76 \\sim C75 \\sim C75' \\sim C77' \\sim C76':
within 2A with sigma of 0.01 and sigma for terminal atoms of 0.02
C95 \\sim C94 \\sim C93 \\sim C96 \\sim O9: within 2A with sigma of 0.01 and
sigma for terminal atoms of 0.02
C32 \\sim C34 \\sim C33 \\sim C35 \\sim C35' \\sim C34' \\sim C33': within 2A
with sigma of 0.01 and sigma for terminal atoms of 0.02
C89 \\sim C90 \\sim C91 \\sim C92 \\sim C89' \\sim C90' \\sim C91' \\sim C92':
within 2A with sigma of 0.01 and sigma for terminal atoms of 0.02
Uanis(C40) \\sim Ueq, Uanis(O3') \\sim Ueq, Uanis(O3) \\sim Ueq: with sigma of
0.001 and sigma for terminal atoms of 0.002
Uanis(C101) \\sim Ueq, Uanis(C100) \\sim Ueq, Uanis(C99) \\sim Ueq, Uanis(C98)
\\sim Ueq, Uanis(C97) \\sim Ueq, Uanis(C102) \\sim Ueq, Uanis(C1A) \\sim Ueq,
Uanis(C1B) \\sim Ueq, Uanis(C99') \\sim Ueq, Uanis(C98') \\sim Ueq, Uanis(C97')
\\sim Ueq, Uanis(C1C) \\sim Ueq: with sigma of 0.01 and sigma for terminal
atoms of 0.02
Uanis(C84) \\sim Ueq, Uanis(C23) \\sim Ueq, Uanis(C87) \\sim Ueq, Uanis(C47)
\\sim Ueq, Uanis(C57) \\sim Ueq, Uanis(C61) \\sim Ueq, Uanis(C86) \\sim Ueq,
Uanis(C57) \\sim Ueq, Uanis(C84) \\sim Ueq, Uanis(C88) \\sim Ueq, Uanis(C85)
\\sim Ueq: with sigma of 0.01 and sigma for terminal atoms of 0.02
Uanis(C95) \\sim Ueq, Uanis(C94) \\sim Ueq, Uanis(C93) \\sim Ueq, Uanis(C96)
\\sim Ueq, Uanis(O9) \\sim Ueq: with sigma of 0.02 and sigma for terminal atoms
of 0.04
Uanis(O5) \\sim Ueq, Uanis(N3) \\sim Ueq, Uanis(O6) \\sim Ueq, Uanis(C50) \\sim
Ueq: with sigma of 0.002 and sigma for terminal atoms of 0.004
Uanis(O7) \\sim Ueq, Uanis(C56) \\sim Ueq: with sigma of 0.002 and sigma for
terminal atoms of 0.004
5. Rigid body (RIGU) restrains
 C101, C100, C99, C98, C97, C102, C1A, C1B, C99', C98', C97', C1C
 with sigma for 1-2 distances of 0.01 and sigma for 1-3 distances of 0.02
 C40, Y1, C41', C42, O3', C41, C42', O3
 with sigma for 1-2 distances of 0.01 and sigma for 1-3 distances of 0.02
 C20, C21, C21', C22, C22', C23, C23'
 with sigma for 1-2 distances of 0.01 and sigma for 1-3 distances of 0.02
 O8, C89, C90, C91, C92, C89', C90', C91', C92'
 with sigma for 1-2 distances of 0.01 and sigma for 1-3 distances of 0.02
6. Same fragment restrains
{C30, C29, C31} sigma for 1-2: 0.01, 1-3: 0.02
as
{C30', C29', C31'}
{C89, C90, C91, C92} sigma for 1-2: 0.01, 1-3: 0.02
as
{C89', C90', C91', C92'}
7. Others
 Sof(H40A)=Sof(C30')=Sof(H30D)=Sof(H30E)=Sof(H30F)=Sof(C29')=Sof(H29D)=
 Sof(H29E)=Sof(H29F)=Sof(C31')=Sof(H31D)=Sof(H31E)=Sof(H31F)=Sof(C41)=Sof(H41D)=
 Sof(H41E)=Sof(H41F)=Sof(C42')=Sof(H42D)=Sof(H42E)=Sof(H42F)=Sof(O3)=1-FVAR(1)
 Sof(H40)=Sof(C30)=Sof(H30A)=Sof(H30B)=Sof(H30C)=Sof(C29)=Sof(H29A)=Sof(H29B)=
 Sof(H29C)=Sof(C31)=Sof(H31A)=Sof(H31B)=Sof(H31C)=Sof(C41')=Sof(H41A)=Sof(H41B)=
 Sof(H41C)=Sof(C42)=Sof(H42A)=Sof(H42B)=Sof(H42C)=Sof(O3')=FVAR(1)
 Sof(C75')=Sof(H75D)=Sof(H75E)=Sof(H75F)=Sof(C77')=Sof(H77D)=Sof(H77E)=
 Sof(H77F)=Sof(C76')=Sof(H76D)=Sof(H76E)=Sof(H76F)=1-FVAR(2)
 Sof(C77)=Sof(H77A)=Sof(H77B)=Sof(H77C)=Sof(C76)=Sof(H76A)=Sof(H76B)=Sof(H76C)=
 Sof(C75)=Sof(H75A)=Sof(H75B)=Sof(H75C)=FVAR(2)
 Sof(C35')=Sof(H35D)=Sof(H35E)=Sof(H35F)=Sof(C34')=Sof(H34D)=Sof(H34E)=
 Sof(H34F)=Sof(C33')=Sof(H33D)=Sof(H33E)=Sof(H33F)=1-FVAR(3)
 Sof(C34)=Sof(H34A)=Sof(H34B)=Sof(H34C)=Sof(C33)=Sof(H33A)=Sof(H33B)=Sof(H33C)=
 Sof(C35)=Sof(H35A)=Sof(H35B)=Sof(H35C)=FVAR(3)
 Sof(C89')=Sof(H89C)=Sof(H89D)=Sof(C90')=Sof(H90C)=Sof(H90D)=Sof(C91')=
 Sof(H91C)=Sof(H91D)=Sof(C92')=Sof(H92C)=Sof(H92D)=1-FVAR(4)
 Sof(C89)=Sof(H89A)=Sof(H89B)=Sof(C90)=Sof(H90A)=Sof(H90B)=Sof(C91)=Sof(H91A)=
 Sof(H91B)=Sof(C92)=Sof(H92A)=Sof(H92B)=FVAR(4)
 Sof(C1A)=Sof(H1AA)=Sof(H1AB)=Sof(C1B)=Sof(H1BA)=Sof(H1BB)=Sof(C99')=Sof(H99C)=
 Sof(H99D)=Sof(C98')=Sof(H98C)=Sof(H98D)=Sof(C97')=Sof(H97D)=Sof(H97E)=
 Sof(H97F)=Sof(C1C)=Sof(H1CA)=Sof(H1CB)=Sof(H1CC)=1-FVAR(5)
 Sof(C101)=Sof(H10A)=Sof(H10B)=Sof(C100)=Sof(H10C)=Sof(H10D)=Sof(C99)=
 Sof(H99A)=Sof(H99B)=Sof(C98)=Sof(H98A)=Sof(H98B)=Sof(C97)=Sof(H97A)=Sof(H97B)=
 Sof(H97C)=Sof(C102)=Sof(H10E)=Sof(H10F)=Sof(H10G)=FVAR(5)
 Sof(H20C)=Sof(H20D)=Sof(C21')=Sof(H21C)=Sof(H21D)=Sof(C22')=Sof(H22C)=
 Sof(H22D)=Sof(C23')=Sof(H23D)=Sof(H23E)=Sof(H23F)=1-FVAR(6)
 Sof(H20A)=Sof(H20B)=Sof(C21)=Sof(H21A)=Sof(H21B)=Sof(C22)=Sof(H22A)=Sof(H22B)=
 Sof(C23)=Sof(H23A)=Sof(H23B)=Sof(H23C)=FVAR(6)
 Fixed Sof: C95(0.5) H95A(0.5) H95B(0.5) C94(0.5) H94A(0.5) H94B(0.5) C93(0.5)
 H93A(0.5) H93B(0.5) C96(0.5) H96A(0.5) H96B(0.5) O9(0.5)
 Fixed U11: O3'(0.009999) O3(0.010281)
 Fixed U22: O3'(0.01) O3(0.01104)
 Fixed U33: O3'(0.01) O3(0.01038)
 Fixed X: O9(0.5068)
 Fixed Y: C97'(-0.1543)
 Fixed Z: C21'(0.32059)
8.a Riding coordinates:
 C29'(H29D,H29E,H29F), C33'(H33D,H33E,H33F), C97'(H97D,H97E,H97F), C1C(H1CA,
 H1CB,H1CC)
8.b Ternary CH refined with riding coordinates:
 C16(H16), C40(H40A), C40(H40), C62(H62), C86(H86)
8.c Secondary CH2 refined with riding coordinates:
 C7(H7A,H7B), C8(H8A,H8B), C15(H15A,H15B), C17(H17A,H17B), C18(H18A,H18B),
 C19(H19A,H19B), C20(H20A,H20B), C20(H20C,H20D), C43(H43A,H43B), C44(H44A,H44B),
  C45(H45A,H45B), C46(H46A,H46B), C54(H54A,H54B), C53(H53A,H53B), C61(H61A,
 H61B), C63(H63A,H63B), C64(H64A,H64B), C65(H65A,H65B), C66(H66A,H66B),
 C67(H67A,H67B), C68(H68A,H68B), C21(H21A,H21B), C22(H22A,H22B), C89(H89A,H89B),
  C90(H90A,H90B), C91(H91A,H91B), C92(H92A,H92B), C101(H10A,H10B), C100(H10C,
 H10D), C99(H99A,H99B), C98(H98A,H98B), C21'(H21C,H21D), C22'(H22C,H22D),
 C89'(H89C,H89D), C90'(H90C,H90D), C91'(H91C,H91D), C92'(H92C,H92D), C1A(H1AA,
 H1AB), C1B(H1BA,H1BB), C99'(H99C,H99D), C98'(H98C,H98D), C95(H95A,H95B),
 C94(H94A,H94B), C93(H93A,H93B), C96(H96A,H96B)
8.d Aromatic/amide H refined with riding coordinates:
 C5(H5), C3(H3), C10(H10), C12(H12), C58(H58), C56(H56), C51(H51), C49(H49)
8.e Fitted hexagon refined as free rotating group:
 C5(C4,C3,C2,C1,C6), C11(C10,C9,C14,C13,C12), C57(C58,C59,C60,C55,C56),
 C51(C52,C47,C48,C49,C50)
8.f Idealised Me refined as rotating group:
 C25(H25A,H25B,H25C), C26(H26A,H26B,H26C), C27(H27A,H27B,H27C), C39(H39A,H39B,
 H39C), C38(H38A,H38B,H38C), C37(H37A,H37B,H37C), C84(H84A,H84B,H84C), C83(H83A,
 H83B,H83C), C85(H85A,H85B,H85C), C79(H79A,H79B,H79C), C81(H81A,H81B,H81C),
 C80(H80A,H80B,H80C), C73(H73A,H73B,H73C), C72(H72A,H72B,H72C), C71(H71A,H71B,
 H71C), C69(H69A,H69B,H69C), C87(H87A,H87B,H87C), C88(H88A,H88B,H88C), C30(H30A,
 H30B,H30C), C29(H29A,H29B,H29C), C31(H31A,H31B,H31C), C34(H34A,H34B,H34C),
 C33(H33A,H33B,H33C), C35(H35A,H35B,H35C), C23(H23A,H23B,H23C), C41'(H41A,H41B,
 H41C), C42(H42A,H42B,H42C), C77(H77A,H77B,H77C), C76(H76A,H76B,H76C), C75(H75A,
 H75B,H75C), C97(H97A,H97B,H97C), C102(H10E,H10F,H10G), C30'(H30D,H30E,H30F),
 C31'(H31D,H31E,H31F), C35'(H35D,H35E,H35F), C34'(H34D,H34E,H34F), C23'(H23D,
 H23E,H23F), C41(H41D,H41E,H41F), C42'(H42D,H42E,H42F), C75'(H75D,H75E,H75F),
 C77'(H77D,H77E,H77F), C76'(H76D,H76E,H76F)
;
_olex2_submission_special_instructions 'No special instructions were received'

loop_
_space_group_symop_operation_xyz
'x, y, z'
'-x, y, -z'
'x+1/2, y+1/2, z+1/2'
'-x+1/2, y+1/2, -z+1/2'

loop_
_atom_site_label
_atom_site_type_symbol
_atom_site_fract_x
_atom_site_fract_y
_atom_site_fract_z
_atom_site_U_iso_or_equiv
_atom_site_adp_type
_atom_site_occupancy
_atom_site_site_symmetry_order
_atom_site_calc_flag
_atom_site_refinement_flags_posn
_atom_site_refinement_flags_adp
_atom_site_refinement_flags_occupancy
_atom_site_disorder_assembly
_atom_site_disorder_group
C5 C 0.0432(5) 0.250(3) 0.2352(2) 0.038(4) Uani 1 1 d . . . . .
H5 H 0.033869 0.174335 0.242559 0.046 Uiso 1 1 calc R . . . .
C4 C 0.0635(5) 0.265(3) 0.2043(2) 0.035(4) Uani 1 1 d G . . . .
C3 C 0.0774(5) 0.379(3) 0.19326(16) 0.044(4) Uani 1 1 d G . . . .
H3 H 0.091051 0.388483 0.172627 0.052 Uiso 1 1 calc R . . . .
C2 C 0.0710(5) 0.477(3) 0.2130(2) 0.050(5) Uani 1 1 d G . . . .
C1 C 0.0507(4) 0.462(3) 0.2439(2) 0.037(3) Uani 1 1 d G . . . .
C6 C 0.0368(4) 0.349(3) 0.25494(16) 0.038(4) Uani 1 1 d G . . . .
C7 C 0.0069(7) 0.336(3) 0.2859(4) 0.047(5) Uani 1 1 d . . . . .
H7A H -0.004897 0.252978 0.288504 0.056 Uiso 1 1 calc R . . . .
H7B H -0.029943 0.383651 0.285390 0.056 Uiso 1 1 calc R . . . .
C28 C 0.0691(7) 0.145(3) 0.1819(4) 0.039(4) Uani 1 1 d . . . . .
C24 C 0.0797(7) 0.609(3) 0.1986(4) 0.045(5) Uani 1 1 d . . . . .
C25 C 0.1272(8) 0.671(3) 0.2192(4) 0.053(5) Uani 1 1 d . . . . .
H25A H 0.112611 0.680831 0.240416 0.079 Uiso 1 1 calc GR . . . .
H25B H 0.135833 0.747872 0.210290 0.079 Uiso 1 1 calc GR . . . .
H25C H 0.163827 0.623808 0.220188 0.079 Uiso 1 1 calc GR . . . .
C26 C 0.1035(9) 0.607(4) 0.1641(4) 0.077(7) Uani 1 1 d . . . . .
H26A H 0.134536 0.547207 0.162713 0.115 Uiso 1 1 calc GR . . . .
H26B H 0.120318 0.683889 0.159168 0.115 Uiso 1 1 calc GR . . . .
H26C H 0.070388 0.589323 0.149198 0.115 Uiso 1 1 calc GR . . . .
C27 C 0.0200(8) 0.666(4) 0.1972(4) 0.064(6) Uani 1 1 d . . . . .
H27A H -0.008233 0.616612 0.184936 0.096 Uiso 1 1 calc GR . . . .
H27B H 0.022854 0.742590 0.187101 0.096 Uiso 1 1 calc GR . . . .
H27C H 0.005819 0.675533 0.218451 0.096 Uiso 1 1 calc GR . . . .
C11 C 0.0746(4) 0.267(3) 0.4265(2) 0.041(4) Uani 1 1 d . . . . .
C10 C 0.0507(4) 0.251(3) 0.3955(2) 0.035(4) Uani 1 1 d G . . . .
H10 H 0.041754 0.174144 0.388125 0.042 Uiso 1 1 calc R . . . .
C9 C 0.0401(4) 0.349(3) 0.37564(17) 0.038(4) Uani 1 1 d G . . . .
C14 C 0.0535(4) 0.463(3) 0.3867(2) 0.033(3) Uani 1 1 d G . . . .
C13 C 0.0773(4) 0.480(3) 0.4177(2) 0.049(5) Uani 1 1 d G . . . .
C12 C 0.0879(4) 0.382(3) 0.43761(17) 0.043(4) Uani 1 1 d G . . . .
H12 H 0.103888 0.392831 0.458343 0.052 Uiso 1 1 calc R . . . .
C8 C 0.0101(7) 0.330(3) 0.3426(3) 0.040(4) Uani 1 1 d . . . . .
H8A H -0.028960 0.370467 0.341881 0.048 Uiso 1 1 calc R . . . .
H8B H 0.001974 0.244999 0.339919 0.048 Uiso 1 1 calc R . . . .
C32 C 0.0898(7) 0.153(3) 0.4485(4) 0.050(4) Uani 1 1 d D U . . .
C36 C 0.0910(7) 0.613(3) 0.4304(4) 0.047(5) Uani 1 1 d . . . . .
C39 C 0.1135(8) 0.611(3) 0.4660(4) 0.054(5) Uani 1 1 d . . . . .
H39A H 0.081419 0.582318 0.478942 0.081 Uiso 1 1 calc GR . . . .
H39B H 0.124609 0.690637 0.472602 0.081 Uiso 1 1 calc GR . . . .
H39C H 0.148330 0.559660 0.468497 0.081 Uiso 1 1 calc GR . . . .
C38 C 0.0324(9) 0.673(4) 0.4287(4) 0.076(8) Uani 1 1 d . . . . .
H38A H 0.024511 0.703007 0.407410 0.114 Uiso 1 1 calc GR . . . .
H38B H 0.033023 0.738410 0.443608 0.114 Uiso 1 1 calc GR . . . .
H38C H 0.000882 0.617853 0.434006 0.114 Uiso 1 1 calc GR . . . .
C37 C 0.1423(8) 0.662(3) 0.4123(4) 0.056(5) Uani 1 1 d . . . . .
H37A H 0.164697 0.597161 0.403228 0.084 Uiso 1 1 calc GR . . . .
H37B H 0.168861 0.706854 0.426526 0.084 Uiso 1 1 calc GR . . . .
H37C H 0.126488 0.712635 0.395464 0.084 Uiso 1 1 calc GR . . . .
C15 C 0.1058(5) 0.301(3) 0.3154(4) 0.034(3) Uani 1 1 d . . . . .
H15A H 0.116636 0.279768 0.337446 0.041 Uiso 1 1 calc R . . . .
H15B H 0.099869 0.227155 0.303406 0.041 Uiso 1 1 calc R . . . .
C16 C 0.1565(6) 0.370(3) 0.3017(3) 0.039(4) Uani 1 1 d . . . . .
H16 H 0.151218 0.375447 0.278360 0.047 Uiso 1 1 calc R . . . .
C17 C 0.2172(7) 0.307(3) 0.3113(5) 0.053(5) Uani 1 1 d . . . . .
H17A H 0.210311 0.223137 0.315156 0.064 Uiso 1 1 calc R . . . .
H17B H 0.245957 0.315146 0.294331 0.064 Uiso 1 1 calc R . . . .
C18 C 0.2417(7) 0.368(3) 0.3415(4) 0.048(4) Uani 1 1 d . . . . .
H18A H 0.281739 0.401745 0.338330 0.058 Uiso 1 1 calc R . . . .
H18B H 0.244503 0.311918 0.359162 0.058 Uiso 1 1 calc R . . . .
C19 C 0.1954(6) 0.466(3) 0.3477(4) 0.042(4) Uani 1 1 d . . . . .
H19A H 0.166770 0.438110 0.363241 0.051 Uiso 1 1 calc R . . . .
H19B H 0.216136 0.535773 0.356375 0.051 Uiso 1 1 calc R . . . .
C20 C 0.2021(7) 0.571(3) 0.2966(5) 0.053(4) Uani 1 1 d . U . . .
H20A H 0.240559 0.529574 0.294884 0.064 Uiso 0.62(3) 1 calc R . P A 1
H20B H 0.183275 0.575315 0.275232 0.064 Uiso 0.62(3) 1 calc R . P A 1
H20C H 0.182530 0.588479 0.275891 0.064 Uiso 0.38(3) 1 calc R . P A 2
H20D H 0.240902 0.532421 0.293468 0.064 Uiso 0.38(3) 1 calc R . P A 2
C43 C -0.0874(7) 0.639(4) 0.3396(4) 0.065(7) Uani 1 1 d . . . . .
H43A H -0.070397 0.708451 0.350567 0.078 Uiso 1 1 calc R . . . .
H43B H -0.086962 0.572277 0.354389 0.078 Uiso 1 1 calc R . . . .
C44 C -0.1482(8) 0.663(4) 0.3277(5) 0.079(7) Uani 1 1 d . . . . .
H44A H -0.162092 0.737834 0.336453 0.095 Uiso 1 1 calc R . . . .
H44B H -0.175192 0.600124 0.334660 0.095 Uiso 1 1 calc R . . . .
C45 C -0.1512(8) 0.669(4) 0.2923(5) 0.091(9) Uani 1 1 d . . . . .
H45A H -0.166559 0.746226 0.284956 0.110 Uiso 1 1 calc R . . . .
H45B H -0.176955 0.606711 0.283133 0.110 Uiso 1 1 calc R . . . .
C46 C -0.0866(7) 0.653(3) 0.2837(4) 0.051(5) Uani 1 1 d . . . . .
H46A H -0.083864 0.593862 0.266775 0.061 Uiso 1 1 calc R . . . .
H46B H -0.069556 0.727219 0.276473 0.061 Uiso 1 1 calc R . . . .
C40 C 0.0761(8) 0.876(3) 0.3135(4) 0.053(4) Uani 1 1 d . U . . .
H40A H 0.119023 0.901133 0.314610 0.064 Uiso 0.367(13) 1 calc R . P B 2
H40 H 0.113027 0.889381 0.301454 0.064 Uiso 0.633(13) 1 calc R . P B 1
C54 C -0.2586(6) 0.725(3) 0.4625(3) 0.023(3) Uani 1 1 d . . . . .
H54A H -0.219887 0.683445 0.461931 0.027 Uiso 1 1 calc R . . . .
H54B H -0.249810 0.809777 0.460393 0.027 Uiso 1 1 calc R . . . .
C57 C -0.3117(4) 0.785(3) 0.54547(16) 0.021(3) Uani 1 1 d . U . . .
C58 C -0.3228(4) 0.670(3) 0.55624(13) 0.021(3) Uani 1 1 d G . . . .
H58 H -0.336075 0.658092 0.576862 0.025 Uiso 1 1 calc R . . . .
C59 C -0.3142(4) 0.573(3) 0.53618(16) 0.022(3) Uani 1 1 d G . . . .
C60 C -0.2944(4) 0.591(3) 0.50535(15) 0.018(2) Uani 1 1 d G . . . .
C55 C -0.2832(4) 0.706(3) 0.49458(13) 0.022(3) Uani 1 1 d G . . . .
C56 C -0.2919(4) 0.803(3) 0.51464(17) 0.022(3) Uani 1 1 d G U . . .
H56 H -0.284389 0.880309 0.507440 0.026 Uiso 1 1 calc R . . . .
C82 C -0.3255(5) 0.445(3) 0.5490(3) 0.031(3) Uani 1 1 d D . . . .
C84 C -0.2647(6) 0.371(3) 0.5491(4) 0.037(4) Uani 1 1 d D U . . .
H84A H -0.251748 0.363071 0.527485 0.056 Uiso 1 1 calc GR . . . .
H84B H -0.271498 0.293507 0.557948 0.056 Uiso 1 1 calc GR . . . .
H84C H -0.233754 0.411924 0.561725 0.056 Uiso 1 1 calc GR . . . .
C83 C -0.3738(6) 0.375(3) 0.5286(3) 0.034(3) Uani 1 1 d D . . . .
H83A H -0.410701 0.421391 0.526677 0.051 Uiso 1 1 calc GR . . . .
H83B H -0.382143 0.300510 0.538845 0.051 Uiso 1 1 calc GR . . . .
H83C H -0.358706 0.360672 0.507757 0.051 Uiso 1 1 calc GR . . . .
C85 C -0.3462(7) 0.446(3) 0.5840(3) 0.043(4) Uani 1 1 d D U . . .
H85A H -0.315214 0.482718 0.597590 0.064 Uiso 1 1 calc GR . . . .
H85B H -0.352919 0.365702 0.591027 0.064 Uiso 1 1 calc GR . . . .
H85C H -0.383478 0.490782 0.585159 0.064 Uiso 1 1 calc GR . . . .
C78 C -0.3210(5) 0.890(3) 0.5688(3) 0.028(3) Uani 1 1 d D . . . .
C79 C -0.3877(6) 0.886(3) 0.5796(4) 0.048(5) Uani 1 1 d D . . . .
H79A H -0.415122 0.899918 0.561506 0.072 Uiso 1 1 calc GR . . . .
H79B H -0.393500 0.946312 0.595484 0.072 Uiso 1 1 calc GR . . . .
H79C H -0.395967 0.808763 0.588547 0.072 Uiso 1 1 calc GR . . . .
C81 C -0.2789(6) 0.877(3) 0.5993(3) 0.044(4) Uani 1 1 d D . . . .
H81A H -0.288183 0.803655 0.610042 0.066 Uiso 1 1 calc GR . . . .
H81B H -0.285426 0.943029 0.613371 0.066 Uiso 1 1 calc GR . . . .
H81C H -0.237041 0.875898 0.593382 0.066 Uiso 1 1 calc GR . . . .
C80 C -0.3084(9) 1.014(3) 0.5538(5) 0.055(5) Uani 1 1 d D . . . .
H80A H -0.268881 1.014263 0.544740 0.083 Uiso 1 1 calc GR . . . .
H80B H -0.309592 1.074592 0.570182 0.083 Uiso 1 1 calc GR . . . .
H80C H -0.338990 1.031422 0.537389 0.083 Uiso 1 1 calc GR . . . .
C53 C -0.2623(6) 0.722(3) 0.4045(3) 0.026(3) Uani 1 1 d . . . . .
H53A H -0.223077 0.681716 0.405670 0.031 Uiso 1 1 calc R . . . .
H53B H -0.254283 0.807092 0.405433 0.031 Uiso 1 1 calc R . . . .
C51 C -0.3031(4) 0.789(3) 0.35141(18) 0.027(3) Uani 1 1 d . . . . .
H51 H -0.297037 0.867352 0.358494 0.032 Uiso 1 1 calc R . . . .
C52 C -0.2927(3) 0.694(3) 0.37234(13) 0.027(3) Uani 1 1 d G . . . .
C47 C -0.3017(4) 0.578(3) 0.36175(16) 0.017(2) Uani 1 1 d G U . . .
C48 C -0.3212(4) 0.556(3) 0.33023(18) 0.023(3) Uani 1 1 d G . . . .
C49 C -0.3317(4) 0.651(3) 0.30930(14) 0.029(3) Uani 1 1 d G . . . .
H49 H -0.344748 0.636718 0.288209 0.035 Uiso 1 1 calc R . . . .
C50 C -0.3226(4) 0.768(3) 0.31989(16) 0.028(3) Uani 1 1 d G U . . .
C74 C -0.3361(6) 0.875(3) 0.2967(3) 0.039(3) Uani 1 1 d D U . . .
C70 C -0.3273(5) 0.427(3) 0.3171(3) 0.041(4) Uani 1 1 d D . . . .
C73 C -0.3753(6) 0.353(3) 0.3351(4) 0.040(4) Uani 1 1 d D . . . .
H73A H -0.366932 0.359136 0.357727 0.060 Uiso 1 1 calc GR . . . .
H73B H -0.373324 0.271042 0.328628 0.060 Uiso 1 1 calc GR . . . .
H73C H -0.415346 0.384073 0.329929 0.060 Uiso 1 1 calc GR . . . .
C72 C -0.3470(10) 0.418(4) 0.2813(3) 0.072(7) Uani 1 1 d D . . . .
H72A H -0.380804 0.470769 0.276865 0.108 Uiso 1 1 calc GR . . . .
H72B H -0.359020 0.337458 0.276296 0.108 Uiso 1 1 calc GR . . . .
H72C H -0.313484 0.440405 0.268488 0.108 Uiso 1 1 calc GR . . . .
C71 C -0.2665(7) 0.362(3) 0.3214(4) 0.051(4) Uani 1 1 d D . . . .
H71A H -0.234882 0.409406 0.312489 0.076 Uiso 1 1 calc GR . . . .
H71B H -0.268814 0.286210 0.310679 0.076 Uiso 1 1 calc GR . . . .
H71C H -0.257289 0.349476 0.343835 0.076 Uiso 1 1 calc GR . . . .
C62 C -0.4084(5) 0.669(3) 0.4173(3) 0.026(3) Uani 1 1 d . . . . .
H62 H -0.403196 0.661934 0.394181 0.031 Uiso 1 1 calc R . . . .
C61 C -0.3572(6) 0.744(3) 0.4328(3) 0.029(3) Uani 1 1 d . U . . .
H61A H -0.355131 0.819418 0.421275 0.035 Uiso 1 1 calc R . . . .
H61B H -0.367722 0.762672 0.454579 0.035 Uiso 1 1 calc R . . . .
C63 C -0.4709(6) 0.722(3) 0.4239(4) 0.038(4) Uani 1 1 d . . . . .
H63A H -0.499666 0.704358 0.406286 0.046 Uiso 1 1 calc R . . . .
H63B H -0.468007 0.807446 0.426514 0.046 Uiso 1 1 calc R . . . .
C64 C -0.4918(7) 0.662(3) 0.4551(4) 0.051(5) Uani 1 1 d . . . . .
H64A H -0.494397 0.720802 0.472152 0.061 Uiso 1 1 calc R . . . .
H64B H -0.531198 0.624165 0.451749 0.061 Uiso 1 1 calc R . . . .
C65 C -0.4421(6) 0.571(3) 0.4629(3) 0.041(4) Uani 1 1 d . . . . .
H65A H -0.413060 0.602581 0.478842 0.049 Uiso 1 1 calc R . . . .
H65B H -0.459931 0.498785 0.471518 0.049 Uiso 1 1 calc R . . . .
C66 C -0.4493(6) 0.464(3) 0.4114(3) 0.038(3) Uani 1 1 d . . . . .
H66A H -0.488994 0.501219 0.407976 0.045 Uiso 1 1 calc R . . . .
H66B H -0.430548 0.458884 0.390859 0.045 Uiso 1 1 calc R . . . .
C67 C -0.4583(8) 0.341(3) 0.4238(5) 0.065(6) Uani 1 1 d . . . . .
H67A H -0.484816 0.343713 0.441877 0.078 Uiso 1 1 calc R . . . .
H67B H -0.419261 0.308630 0.431402 0.078 Uiso 1 1 calc R . . . .
C68 C -0.4862(10) 0.259(3) 0.3983(6) 0.077(7) Uani 1 1 d . . . . .
H68A H -0.459849 0.257362 0.380155 0.092 Uiso 1 1 calc R . . . .
H68B H -0.525298 0.291046 0.390929 0.092 Uiso 1 1 calc R . . . .
C69 C -0.4953(12) 0.132(4) 0.4099(6) 0.101(9) Uani 1 1 d . . . . .
H69A H -0.509796 0.082815 0.392337 0.151 Uiso 1 1 calc GR . . . .
H69B H -0.524648 0.131330 0.426353 0.151 Uiso 1 1 calc GR . . . .
H69C H -0.457159 0.100655 0.418377 0.151 Uiso 1 1 calc GR . . . .
C86 C -0.3118(9) 0.152(3) 0.4381(4) 0.047(4) Uani 1 1 d . U . . .
H86 H -0.351448 0.126146 0.445613 0.056 Uiso 1 1 calc R . . . .
C87 C -0.3039(12) 0.101(4) 0.4056(5) 0.086(7) Uani 1 1 d . U . . .
H87A H -0.266361 0.056814 0.405475 0.129 Uiso 1 1 calc GR . . . .
H87B H -0.302935 0.164308 0.390229 0.129 Uiso 1 1 calc GR . . . .
H87C H -0.337423 0.048382 0.400273 0.129 Uiso 1 1 calc GR . . . .
C88 C -0.2624(12) 0.111(4) 0.4624(5) 0.086(7) Uani 1 1 d . U . . .
H88A H -0.269804 0.029522 0.468260 0.129 Uiso 1 1 calc GR . . . .
H88B H -0.263220 0.160633 0.481098 0.129 Uiso 1 1 calc GR . . . .
H88C H -0.223194 0.117071 0.453096 0.129 Uiso 1 1 calc GR . . . .
N1 N 0.0466(5) 0.372(3) 0.3143(2) 0.032(3) Uani 1 1 d . . . . .
N3 N -0.2957(5) 0.689(3) 0.4336(2) 0.018(2) Uani 1 1 d . U . . .
N4 N -0.4108(5) 0.543(3) 0.4330(3) 0.030(3) Uani 1 1 d . . . . .
N2 N 0.1620(5) 0.496(3) 0.3166(3) 0.040(3) Uani 1 1 d . . . . .
O5 O -0.2954(4) 0.493(3) 0.3838(2) 0.024(2) Uani 1 1 d . U . . .
O6 O -0.2882(4) 0.499(3) 0.4848(2) 0.030(2) Uani 1 1 d . U . . .
O1 O 0.0466(5) 0.554(3) 0.2648(2) 0.043(3) Uani 1 1 d . . . . .
O7 O -0.3119(4) 0.276(3) 0.4360(2) 0.026(2) Uani 1 1 d . U . . .
O2 O 0.0453(5) 0.555(3) 0.3658(2) 0.039(3) Uani 1 1 d . . . . .
O8 O -0.1931(3) 0.453(3) 0.43437(19) 0.033(2) Uani 1 1 d . U . . .
O4 O -0.0539(4) 0.612(3) 0.3124(2) 0.055(4) Uani 1 1 d . . . . .
Y1 Y 0.05593(6) 0.590(3) 0.31542(4) 0.0357(4) Uani 1 1 d . U . . .
Y2 Y -0.30180(5) 0.458(3) 0.43485(3) 0.0209(3) Uani 1 1 d . . . . .
C30 C 0.0982(18) 0.181(5) 0.1513(12) 0.058(12) Uani 0.633(13) 1 d D U P B 1
H30A H 0.078048 0.250981 0.142673 0.086 Uiso 0.633(13) 1 calc GR . P B 1
H30B H 0.094574 0.117239 0.136073 0.086 Uiso 0.633(13) 1 calc GR . P B 1
H30C H 0.140598 0.198844 0.155646 0.086 Uiso 0.633(13) 1 calc GR . P B 1
C29 C 0.1080(12) 0.052(4) 0.2002(6) 0.043(6) Uani 0.633(13) 1 d D U P B 1
H29A H 0.150369 0.066157 0.196843 0.064 Uiso 0.633(13) 1 calc GR . P B 1
H29B H 0.097196 -0.026809 0.192647 0.064 Uiso 0.633(13) 1 calc GR . P B 1
H29C H 0.100675 0.057066 0.222704 0.064 Uiso 0.633(13) 1 calc GR . P B 1
C31 C 0.0039(13) 0.100(4) 0.1747(7) 0.050(7) Uani 0.633(13) 1 d D U P B 1
H31A H -0.005209 0.036502 0.189200 0.075 Uiso 0.633(13) 1 calc GR . P B 1
H31B H 0.000511 0.071019 0.153082 0.075 Uiso 0.633(13) 1 calc GR . P B 1
H31C H -0.024433 0.164338 0.177292 0.075 Uiso 0.633(13) 1 calc GR . P B 1
C34 C 0.1128(14) 0.186(4) 0.4815(5) 0.065(7) Uani 0.67(2) 1 d D U P C 1
H34A H 0.147157 0.238312 0.480251 0.097 Uiso 0.67(2) 1 calc GR . P C 1
H34B H 0.125007 0.114506 0.492914 0.097 Uiso 0.67(2) 1 calc GR . P C 1
H34C H 0.080967 0.224826 0.492672 0.097 Uiso 0.67(2) 1 calc GR . P C 1
C33 C 0.1356(11) 0.081(4) 0.4314(6) 0.064(6) Uani 0.67(2) 1 d D U P C 1
H33A H 0.115194 0.034656 0.414804 0.096 Uiso 0.67(2) 1 calc GR . P C 1
H33B H 0.156165 0.027552 0.446345 0.096 Uiso 0.67(2) 1 calc GR . P C 1
H33C H 0.164886 0.132592 0.422143 0.096 Uiso 0.67(2) 1 calc GR . P C 1
C35 C 0.0331(10) 0.079(4) 0.4511(6) 0.061(6) Uani 0.67(2) 1 d D U P C 1
H35A H 0.001259 0.127745 0.459462 0.092 Uiso 0.67(2) 1 calc GR . P C 1
H35B H 0.041350 0.013236 0.465200 0.092 Uiso 0.67(2) 1 calc GR . P C 1
H35C H 0.020444 0.050194 0.430284 0.092 Uiso 0.67(2) 1 calc GR . P C 1
C21 C 0.2148(15) 0.685(4) 0.3061(9) 0.057(5) Uani 0.62(3) 1 d . U P A 1
H21A H 0.239689 0.681208 0.325825 0.069 Uiso 0.62(3) 1 calc R . P A 1
H21B H 0.176823 0.723777 0.310961 0.069 Uiso 0.62(3) 1 calc R . P A 1
C22 C 0.2488(15) 0.764(4) 0.2813(9) 0.060(5) Uani 0.62(3) 1 d . U P A 1
H22A H 0.289357 0.730861 0.279018 0.072 Uiso 0.62(3) 1 calc R . P A 1
H22B H 0.227234 0.756702 0.260714 0.072 Uiso 0.62(3) 1 calc R . P A 1
C23 C 0.2555(14) 0.898(4) 0.2895(9) 0.055(7) Uani 0.62(3) 1 d . U P A 1
H23A H 0.227601 0.943747 0.276020 0.083 Uiso 0.62(3) 1 calc GR . P A 1
H23B H 0.296495 0.923652 0.286011 0.083 Uiso 0.62(3) 1 calc GR . P A 1
H23C H 0.246361 0.911037 0.311534 0.083 Uiso 0.62(3) 1 calc GR . P A 1
C41' C 0.0139(15) 0.938(5) 0.2924(9) 0.069(8) Uani 0.633(13) 1 d . U P B 1
H41A H 0.018122 1.023725 0.291954 0.104 Uiso 0.633(13) 1 calc GR . P B 1
H41B H -0.022981 0.917790 0.302826 0.104 Uiso 0.633(13) 1 calc GR . P B 1
H41C H 0.012088 0.908000 0.270950 0.104 Uiso 0.633(13) 1 calc GR . P B 1
C42 C 0.0819(16) 0.944(4) 0.3452(7) 0.063(7) Uani 0.633(13) 1 d . U P B 1
H42A H 0.082490 1.028665 0.341082 0.095 Uiso 0.633(13) 1 calc GR . P B 1
H42B H 0.119048 0.921545 0.356537 0.095 Uiso 0.633(13) 1 calc GR . P B 1
H42C H 0.047750 0.925521 0.358028 0.095 Uiso 0.633(13) 1 calc GR . P B 1
C77 C -0.3925(9) 0.941(4) 0.3069(6) 0.054(6) Uani 0.644(16) 1 d D U P D 1
H77A H -0.426069 0.885848 0.307558 0.081 Uiso 0.644(16) 1 calc GR . P D 1
H77B H -0.402289 1.003234 0.291839 0.081 Uiso 0.644(16) 1 calc GR . P D 1
H77C H -0.384868 0.974622 0.327768 0.081 Uiso 0.644(16) 1 calc GR . P D 1
C76 C -0.3506(12) 0.833(4) 0.2625(5) 0.050(6) Uani 0.644(16) 1 d D U P D 1
H76A H -0.316817 0.787573 0.254978 0.074 Uiso 0.644(16) 1 calc GR . P D 1
H76B H -0.357832 0.900580 0.248837 0.074 Uiso 0.644(16) 1 calc GR . P D 1
H76C H -0.386416 0.783207 0.262168 0.074 Uiso 0.644(16) 1 calc GR . P D 1
C75 C -0.2822(10) 0.959(4) 0.2958(6) 0.053(6) Uani 0.644(16) 1 d D U P D 1
H75A H -0.274945 0.993712 0.316532 0.080 Uiso 0.644(16) 1 calc GR . P D 1
H75B H -0.290812 1.020743 0.280347 0.080 Uiso 0.644(16) 1 calc GR . P D 1
H75C H -0.246744 0.915156 0.289803 0.080 Uiso 0.644(16) 1 calc GR . P D 1
C89 C -0.1529(13) 0.436(7) 0.4594(6) 0.063(6) Uani 0.68(4) 1 d D U P E 1
H89A H -0.170769 0.383716 0.474966 0.076 Uiso 0.68(4) 1 calc R . P E 1
H89B H -0.143927 0.512034 0.469774 0.076 Uiso 0.68(4) 1 calc R . P E 1
C90 C -0.0965(11) 0.383(5) 0.4483(7) 0.067(6) Uani 0.68(4) 1 d D U P E 1
H90A H -0.096482 0.297223 0.450736 0.080 Uiso 0.68(4) 1 calc R . P E 1
H90B H -0.060902 0.416432 0.459596 0.080 Uiso 0.68(4) 1 calc R . P E 1
C91 C -0.0992(11) 0.420(5) 0.4126(6) 0.067(6) Uani 0.68(4) 1 d D U P E 1
H91A H -0.083147 0.500243 0.410000 0.081 Uiso 0.68(4) 1 calc R . P E 1
H91B H -0.076097 0.365211 0.399944 0.081 Uiso 0.68(4) 1 calc R . P E 1
C92 C -0.1652(12) 0.416(6) 0.4031(7) 0.067(6) Uani 0.68(4) 1 d D U P E 1
H92A H -0.177867 0.335892 0.396726 0.080 Uiso 0.68(4) 1 calc R . P E 1
H92B H -0.175406 0.471317 0.385895 0.080 Uiso 0.68(4) 1 calc R . P E 1
C101 C -0.1391(17) 0.136(4) 0.3499(7) 0.090(6) Uani 0.723(18) 1 d D U P F 1
H10A H -0.178830 0.163998 0.356065 0.108 Uiso 0.723(18) 1 calc R . P F 1
H10B H -0.108425 0.191127 0.358568 0.108 Uiso 0.723(18) 1 calc R . P F 1
C100 C -0.1271(16) 0.010(4) 0.3632(6) 0.091(6) Uani 0.723(18) 1 d D U P F 1
H10C H -0.160342 -0.042559 0.356449 0.109 Uiso 0.723(18) 1 calc R . P F 1
H10D H -0.089725 -0.021431 0.354731 0.109 Uiso 0.723(18) 1 calc R . P F 1
C99 C -0.1214(17) 0.013(4) 0.3997(6) 0.090(6) Uani 0.723(18) 1 d D U P F 1
H99A H -0.090817 0.071425 0.406371 0.108 Uiso 0.723(18) 1 calc R . P F 1
H99B H -0.160029 0.037127 0.408138 0.108 Uiso 0.723(18) 1 calc R . P F 1
C98 C -0.1034(15) -0.109(4) 0.4130(7) 0.088(6) Uani 0.723(18) 1 d D U P F 1
H98A H -0.063061 -0.129885 0.406113 0.106 Uiso 0.723(18) 1 calc R . P F 1
H98B H -0.131925 -0.168670 0.404733 0.106 Uiso 0.723(18) 1 calc R . P F 1
C97 C -0.1034(17) -0.109(5) 0.4506(7) 0.093(7) Uani 0.723(18) 1 d D U P F 1
H97A H -0.144458 -0.117066 0.457459 0.140 Uiso 0.723(18) 1 calc GR . P F 1
H97B H -0.086570 -0.034777 0.458592 0.140 Uiso 0.723(18) 1 calc GR . P F 1
H97C H -0.079096 -0.174022 0.458820 0.140 Uiso 0.723(18) 1 calc GR . P F 1
C102 C -0.1367(17) 0.132(4) 0.3137(7) 0.098(9) Uani 0.723(18) 1 d D U P F 1
H10E H -0.173830 0.098145 0.304884 0.147 Uiso 0.723(18) 1 calc GR . P F 1
H10F H -0.102690 0.084130 0.307747 0.147 Uiso 0.723(18) 1 calc GR . P F 1
H10G H -0.131995 0.211727 0.305585 0.147 Uiso 0.723(18) 1 calc GR . P F 1
O3' O 0.0534(5) 0.697(3) 0.3117(3) 0.01000(3) Uani 0.633(13) 1 d . U P B 1
C30' C 0.111(3) 0.145(9) 0.155(2) 0.054(16) Uani 0.367(13) 1 d D U P B 2
H30D H 0.095661 0.198317 0.138214 0.081 Uiso 0.367(13) 1 calc GR . P B 2
H30E H 0.114289 0.066081 0.146120 0.081 Uiso 0.367(13) 1 calc GR . P B 2
H30F H 0.150948 0.172043 0.162101 0.081 Uiso 0.367(13) 1 calc GR . P B 2
C29' C 0.068(3) 0.029(5) 0.2001(10) 0.052(9) Uani 0.367(13) 1 d D U P B 2
H29D H 0.108638 0.009951 0.208150 0.078 Uiso 0.367(13) 1 d R . P B 2
H29E H 0.053388 -0.033059 0.186140 0.078 Uiso 0.367(13) 1 d R . P B 2
H29F H 0.041648 0.037661 0.217660 0.078 Uiso 0.367(13) 1 d R . P B 2
C31' C 0.000(2) 0.156(7) 0.1636(14) 0.057(12) Uani 0.367(13) 1 d D U P B 2
H31D H -0.025153 0.090190 0.169734 0.086 Uiso 0.367(13) 1 calc GR . P B 2
H31E H 0.003789 0.155586 0.140830 0.086 Uiso 0.367(13) 1 calc GR . P B 2
H31F H -0.019143 0.229707 0.169829 0.086 Uiso 0.367(13) 1 calc GR . P B 2
C35' C 0.0310(16) 0.159(6) 0.4664(12) 0.073(8) Uani 0.33(2) 1 d D U P C 2
H35D H 0.026954 0.236398 0.475844 0.109 Uiso 0.33(2) 1 calc GR . P C 2
H35E H 0.031795 0.099139 0.482897 0.109 Uiso 0.33(2) 1 calc GR . P C 2
H35F H -0.003047 0.144361 0.451735 0.109 Uiso 0.33(2) 1 calc GR . P C 2
C34' C 0.137(2) 0.121(6) 0.4748(10) 0.069(9) Uani 0.33(2) 1 d D U P C 2
H34D H 0.172716 0.170021 0.472912 0.104 Uiso 0.33(2) 1 calc GR . P C 2
H34E H 0.148487 0.038286 0.472712 0.104 Uiso 0.33(2) 1 calc GR . P C 2
H34F H 0.120277 0.133291 0.495385 0.104 Uiso 0.33(2) 1 calc GR . P C 2
C33' C 0.086(2) 0.041(4) 0.4285(11) 0.054(8) Uani 0.33(2) 1 d D U P C 2
H33D H 0.044618 0.013511 0.425999 0.081 Uiso 0.33(2) 1 d R . P C 2
H33E H 0.110698 -0.021249 0.438279 0.081 Uiso 0.33(2) 1 d R . P C 2
H33F H 0.101258 0.059251 0.407809 0.081 Uiso 0.33(2) 1 d R . P C 2
C21' C 0.212(3) 0.708(6) 0.320590 0.059(5) Uani 0.38(3) 1 d . U P A 2
H21C H 0.175920 0.729287 0.331979 0.071 Uiso 0.38(3) 1 calc R . P A 2
H21D H 0.247522 0.705074 0.335178 0.071 Uiso 0.38(3) 1 calc R . P A 2
C22' C 0.223(3) 0.799(6) 0.2864(15) 0.059(5) Uani 0.38(3) 1 d . U P A 2
H22C H 0.255377 0.769221 0.273247 0.071 Uiso 0.38(3) 1 calc R . P A 2
H22D H 0.185867 0.809947 0.273400 0.071 Uiso 0.38(3) 1 calc R . P A 2
C23' C 0.243(3) 0.921(6) 0.3074(16) 0.063(9) Uani 0.38(3) 1 d . U P A 2
H23D H 0.253476 0.983708 0.292923 0.095 Uiso 0.38(3) 1 calc GR . P A 2
H23E H 0.278355 0.902780 0.321131 0.095 Uiso 0.38(3) 1 calc GR . P A 2
H23F H 0.210216 0.945464 0.320105 0.095 Uiso 0.38(3) 1 calc GR . P A 2
C41 C 0.035(3) 0.946(8) 0.2824(15) 0.070(10) Uani 0.367(13) 1 d . U P B 2
H41D H -0.007531 0.944746 0.286694 0.105 Uiso 0.367(13) 1 calc GR . P B 2
H41E H 0.041784 0.904847 0.262715 0.105 Uiso 0.367(13) 1 calc GR . P B 2
H41F H 0.048564 1.027401 0.280645 0.105 Uiso 0.367(13) 1 calc GR . P B 2
C42' C 0.032(3) 0.950(6) 0.3434(12) 0.063(9) Uani 0.367(13) 1 d . U P B 2
H42D H 0.026644 1.032704 0.337849 0.095 Uiso 0.367(13) 1 calc GR . P B 2
H42E H 0.052991 0.944147 0.363957 0.095 Uiso 0.367(13) 1 calc GR . P B 2
H42F H -0.007317 0.912474 0.344400 0.095 Uiso 0.367(13) 1 calc GR . P B 2
C75' C -0.333(2) 0.995(4) 0.3139(10) 0.057(8) Uani 0.356(16) 1 d D U P D 2
H75D H -0.351430 0.989068 0.334138 0.086 Uiso 0.356(16) 1 calc GR . P D 2
H75E H -0.353494 1.054834 0.300993 0.086 Uiso 0.356(16) 1 calc GR . P D 2
H75F H -0.290602 1.018225 0.317245 0.086 Uiso 0.356(16) 1 calc GR . P D 2
C77' C -0.3986(12) 0.858(5) 0.2816(9) 0.043(7) Uani 0.356(16) 1 d D U P D 2
H77D H -0.399983 0.783326 0.270066 0.065 Uiso 0.356(16) 1 calc GR . P D 2
H77E H -0.407761 0.922089 0.267011 0.065 Uiso 0.356(16) 1 calc GR . P D 2
H77F H -0.428141 0.856182 0.297921 0.065 Uiso 0.356(16) 1 calc GR . P D 2
C76' C -0.2891(16) 0.877(5) 0.2715(8) 0.052(7) Uani 0.356(16) 1 d D U P D 2
H76D H -0.259372 0.815399 0.276058 0.079 Uiso 0.356(16) 1 calc GR . P D 2
H76E H -0.269305 0.953124 0.271555 0.079 Uiso 0.356(16) 1 calc GR . P D 2
H76F H -0.308576 0.862484 0.250907 0.079 Uiso 0.356(16) 1 calc GR . P D 2
C89' C -0.155(3) 0.436(14) 0.4666(14) 0.065(6) Uani 0.32(4) 1 d D U P E 2
H89C H -0.163400 0.500974 0.481374 0.078 Uiso 0.32(4) 1 calc R . P E 2
H89D H -0.165501 0.361265 0.476652 0.078 Uiso 0.32(4) 1 calc R . P E 2
C90' C -0.091(2) 0.437(8) 0.4580(12) 0.065(6) Uani 0.32(4) 1 d D U P E 2
H90C H -0.066095 0.389906 0.472698 0.078 Uiso 0.32(4) 1 calc R . P E 2
H90D H -0.075257 0.518070 0.457265 0.078 Uiso 0.32(4) 1 calc R . P E 2
C91' C -0.096(2) 0.381(7) 0.4243(14) 0.067(6) Uani 0.32(4) 1 d D U P E 2
H91C H -0.062306 0.406259 0.411512 0.080 Uiso 0.32(4) 1 calc R . P E 2
H91D H -0.095391 0.294065 0.425719 0.080 Uiso 0.32(4) 1 calc R . P E 2
C92' C -0.155(3) 0.423(11) 0.4101(14) 0.067(6) Uani 0.32(4) 1 d D U P E 2
H92C H -0.148419 0.492701 0.396758 0.080 Uiso 0.32(4) 1 calc R . P E 2
H92D H -0.173795 0.361397 0.396867 0.080 Uiso 0.32(4) 1 calc R . P E 2
C1A C -0.110(4) 0.088(7) 0.3726(14) 0.091(6) Uani 0.277(18) 1 d D U P F 2
H1AA H -0.065915 0.097735 0.374391 0.109 Uiso 0.277(18) 1 calc R . P F 2
H1AB H -0.128700 0.152310 0.384073 0.109 Uiso 0.277(18) 1 calc R . P F 2
C1B C -0.128(4) -0.033(7) 0.3868(13) 0.090(6) Uani 0.277(18) 1 d D U P F 2
H1BA H -0.100753 -0.094231 0.379385 0.108 Uiso 0.277(18) 1 calc R . P F 2
H1BB H -0.169075 -0.052591 0.379439 0.108 Uiso 0.277(18) 1 calc R . P F 2
C99' C -0.125(4) -0.030(6) 0.4238(12) 0.090(6) Uani 0.277(18) 1 d D U P F 2
H99C H -0.164564 -0.013122 0.431798 0.108 Uiso 0.277(18) 1 calc R . P F 2
H99D H -0.096758 0.032589 0.431257 0.108 Uiso 0.277(18) 1 calc R . P F 2
C98' C -0.102(5) -0.152(6) 0.4359(14) 0.091(7) Uani 0.277(18) 1 d D U P F 2
H98C H -0.129019 -0.214629 0.427856 0.109 Uiso 0.277(18) 1 calc R . P F 2
H98D H -0.061413 -0.168023 0.428092 0.109 Uiso 0.277(18) 1 calc R . P F 2
C97' C -0.099(4) -0.154300 0.4725(14) 0.094(11) Uani 0.277(18) 1 d D U P F 2
H97D H -0.076387 -0.222820 0.479929 0.141 Uiso 0.277(18) 1 d R . P F 2
H97E H -0.139807 -0.158240 0.480069 0.141 Uiso 0.277(18) 1 d R . P F 2
H97F H -0.079507 -0.082950 0.480409 0.141 Uiso 0.277(18) 1 d R . P F 2
C1C C -0.132(4) 0.090(9) 0.3369(15) 0.093(9) Uani 0.277(18) 1 d D U P F 2
H1CA H -0.134990 0.168809 0.328237 0.139 Uiso 0.277(18) 1 d R . P F 2
H1CB H -0.170320 0.049509 0.333967 0.139 Uiso 0.277(18) 1 d R . P F 2
H1CC H -0.101000 0.046089 0.326137 0.139 Uiso 0.277(18) 1 d R . P F 2
O3 O 0.0704(9) 0.765(4) 0.3159(5) 0.01057(3) Uani 0.367(13) 1 d . U P B 2
C95 C 0.460(3) 0.093(5) 0.503(3) 0.105(9) Uani 0.5 1 d D U P G -1
H95A H 0.439095 0.111243 0.482246 0.126 Uiso 0.5 1 calc R . P G -1
H95B H 0.444674 0.146411 0.518732 0.126 Uiso 0.5 1 calc R . P G -1
C94 C 0.530(3) 0.110(6) 0.500(3) 0.104(9) Uani 0.5 1 d D U P G -1
H94A H 0.539472 0.170325 0.484267 0.125 Uiso 0.5 1 calc R . P G -1
H94B H 0.549757 0.128590 0.520385 0.125 Uiso 0.5 1 calc R . P G -1
C93 C 0.544(3) -0.010(6) 0.489(2) 0.111(9) Uani 0.5 1 d D U P G -1
H93A H 0.535059 -0.016719 0.466208 0.133 Uiso 0.5 1 calc R . P G -1
H93B H 0.586699 -0.027041 0.493290 0.133 Uiso 0.5 1 calc R . P G -1
C96 C 0.449(2) -0.039(5) 0.512(2) 0.112(9) Uani 0.5 1 d D U P G -1
H96A H 0.439045 -0.046152 0.534342 0.134 Uiso 0.5 1 calc R . P G -1
H96B H 0.416473 -0.074633 0.498748 0.134 Uiso 0.5 1 calc R . P G -1
O9 O 0.506800 -0.093(4) 0.5061(11) 0.115(9) Uani 0.5 1 d D U P G -1

loop_
_atom_site_aniso_label
_atom_site_aniso_U_11
_atom_site_aniso_U_22
_atom_site_aniso_U_33
_atom_site_aniso_U_23
_atom_site_aniso_U_13
_atom_site_aniso_U_12
C5 0.045(8) 0.032(10) 0.038(8) -0.014(7) 0.001(7) -0.010(7)
C4 0.043(8) 0.030(10) 0.032(8) -0.005(7) 0.003(6) -0.022(7)
C3 0.047(9) 0.056(12) 0.030(8) -0.010(9) 0.011(7) -0.025(9)
C2 0.041(8) 0.069(15) 0.041(9) -0.013(10) 0.002(7) -0.004(10)
C1 0.031(6) 0.039(9) 0.040(8) -0.024(9) -0.001(6) 0.003(8)
C6 0.032(7) 0.037(11) 0.045(9) -0.008(7) 0.010(7) -0.010(7)
C7 0.048(9) 0.048(12) 0.045(9) -0.007(8) 0.013(7) -0.020(8)
C28 0.047(8) 0.041(10) 0.029(8) 0.001(7) 0.008(6) -0.004(8)
C24 0.037(8) 0.062(14) 0.036(8) -0.011(9) 0.004(7) 0.000(9)
C25 0.058(10) 0.056(13) 0.046(9) -0.017(9) 0.017(8) -0.027(10)
C26 0.083(13) 0.11(2) 0.038(9) -0.004(12) 0.012(9) -0.032(15)
C27 0.061(11) 0.084(17) 0.046(10) 0.021(11) -0.011(9) 0.002(11)
C11 0.041(8) 0.031(10) 0.053(10) -0.008(8) 0.011(7) -0.009(8)
C10 0.033(7) 0.029(9) 0.043(9) 0.003(7) 0.005(6) -0.015(7)
C9 0.035(8) 0.039(11) 0.040(8) -0.019(8) 0.007(7) -0.018(7)
C14 0.041(7) 0.024(7) 0.033(7) 0.000(8) 0.006(6) 0.007(8)
C13 0.042(8) 0.076(15) 0.031(8) -0.009(9) 0.005(6) -0.021(10)
C12 0.036(8) 0.057(12) 0.037(8) -0.019(9) 0.004(7) 0.001(8)
C8 0.045(8) 0.040(10) 0.035(8) -0.007(7) 0.007(7) -0.005(8)
C32 0.057(8) 0.048(9) 0.044(8) -0.002(7) -0.019(7) -0.018(8)
C36 0.040(8) 0.070(15) 0.030(8) 0.002(9) -0.004(6) -0.010(9)
C39 0.061(10) 0.057(13) 0.042(9) -0.026(9) -0.006(8) -0.021(10)
C38 0.073(13) 0.13(2) 0.031(9) -0.029(12) 0.008(9) -0.027(14)
C37 0.060(10) 0.059(13) 0.050(10) -0.033(10) 0.007(8) -0.027(10)
C15 0.022(6) 0.025(9) 0.054(9) -0.005(8) 0.005(6) 0.006(7)
C16 0.042(8) 0.046(10) 0.029(7) -0.024(8) 0.004(6) 0.004(8)
C17 0.032(8) 0.055(12) 0.074(12) -0.016(11) 0.003(8) 0.003(9)
C18 0.033(7) 0.071(13) 0.039(8) 0.004(9) -0.008(6) 0.002(9)
C19 0.037(7) 0.038(9) 0.050(8) 0.000(9) -0.012(6) -0.014(8)
C20 0.039(7) 0.042(9) 0.078(10) -0.001(8) 0.004(7) -0.005(7)
C43 0.033(8) 0.12(2) 0.039(9) 0.017(11) 0.014(7) 0.018(10)
C44 0.033(9) 0.13(2) 0.079(15) -0.004(15) 0.018(9) 0.007(11)
C45 0.041(10) 0.15(3) 0.083(16) 0.011(17) -0.001(10) 0.025(14)
C46 0.036(8) 0.057(12) 0.059(11) -0.001(9) -0.006(8) -0.006(8)
C40 0.053(4) 0.053(4) 0.053(4) 0.0001(13) 0.0024(13) -0.0011(13)
C54 0.027(6) 0.026(8) 0.015(6) -0.001(5) -0.003(5) -0.004(6)
C57 0.024(5) 0.017(7) 0.021(6) -0.006(5) 0.003(5) 0.008(5)
C58 0.024(6) 0.016(7) 0.023(6) -0.005(6) 0.004(5) -0.006(6)
C59 0.022(6) 0.025(8) 0.018(6) 0.002(6) 0.003(5) -0.005(6)
C60 0.020(5) 0.009(6) 0.027(6) 0.008(6) 0.006(5) 0.006(6)
C55 0.029(7) 0.019(8) 0.018(6) 0.004(5) -0.002(5) -0.001(6)
C56 0.023(3) 0.020(4) 0.023(3) 0.001(2) 0.001(2) -0.002(2)
C82 0.037(7) 0.029(10) 0.028(7) -0.003(7) 0.006(5) -0.005(7)
C84 0.045(8) 0.021(7) 0.046(8) 0.014(7) 0.001(7) 0.021(7)
C83 0.037(7) 0.033(9) 0.032(7) 0.009(7) -0.008(6) -0.008(7)
C85 0.060(8) 0.042(10) 0.027(7) 0.026(8) 0.011(6) 0.010(9)
C78 0.025(6) 0.027(9) 0.031(7) -0.014(7) 0.001(5) 0.000(6)
C79 0.033(7) 0.069(13) 0.044(9) -0.009(9) 0.018(7) -0.001(8)
C81 0.044(8) 0.048(10) 0.039(8) -0.012(8) -0.002(7) 0.006(8)
C80 0.075(12) 0.022(9) 0.068(12) -0.015(9) 0.004(10) 0.004(9)
C53 0.030(6) 0.032(9) 0.017(6) -0.005(6) 0.005(5) -0.005(6)
C51 0.031(6) 0.036(9) 0.013(6) 0.004(6) 0.012(5) 0.012(7)
C52 0.020(6) 0.045(10) 0.017(6) 0.010(6) 0.008(5) 0.009(6)
C47 0.019(5) 0.016(6) 0.018(5) 0.009(5) 0.005(4) 0.009(5)
C48 0.031(7) 0.016(7) 0.022(6) -0.003(5) 0.007(5) -0.003(6)
C49 0.032(7) 0.036(9) 0.018(6) 0.006(6) -0.009(5) 0.002(7)
C50 0.030(3) 0.028(4) 0.026(4) 0.003(2) 0.002(2) 0.004(2)
C74 0.049(6) 0.032(6) 0.038(6) 0.018(6) 0.007(5) 0.012(6)
C70 0.036(7) 0.059(13) 0.030(8) -0.008(8) 0.013(6) -0.005(8)
C73 0.042(8) 0.038(10) 0.041(8) 0.000(7) 0.007(7) -0.009(7)
C72 0.093(14) 0.097(19) 0.025(8) -0.004(10) -0.009(9) 0.002(13)
C71 0.059(10) 0.029(9) 0.066(11) -0.004(9) 0.007(9) 0.022(9)
C62 0.023(6) 0.028(8) 0.028(7) 0.010(6) 0.013(5) 0.009(6)
C61 0.033(6) 0.028(7) 0.026(6) 0.000(6) 0.002(5) 0.020(6)
C63 0.023(7) 0.042(10) 0.048(9) 0.004(8) 0.000(6) 0.018(7)
C64 0.037(8) 0.073(14) 0.044(9) 0.014(10) 0.008(7) 0.008(9)
C65 0.033(7) 0.057(12) 0.032(7) -0.001(8) 0.010(6) 0.004(8)
C66 0.033(6) 0.035(9) 0.045(8) 0.002(8) -0.005(6) -0.003(8)
C67 0.045(9) 0.092(19) 0.059(12) -0.008(11) 0.007(8) -0.024(10)
C68 0.085(14) 0.051(14) 0.095(16) -0.010(12) 0.012(12) -0.048(12)
C69 0.106(18) 0.07(2) 0.12(2) -0.013(16) -0.010(16) -0.028(16)
C86 0.066(9) 0.012(7) 0.063(9) -0.004(7) 0.009(7) 0.000(7)
C87 0.143(17) 0.051(12) 0.065(11) -0.033(11) 0.018(12) -0.004(14)
C88 0.144(17) 0.050(13) 0.064(12) 0.010(11) 0.004(12) 0.003(14)
N1 0.026(6) 0.055(9) 0.014(5) -0.008(6) 0.002(4) -0.015(6)
N3 0.019(3) 0.017(3) 0.018(3) 0.001(2) 0.003(2) 0.000(2)
N4 0.026(5) 0.032(8) 0.032(6) 0.011(5) 0.004(5) 0.006(5)
N2 0.031(6) 0.049(10) 0.038(7) -0.005(6) 0.003(5) -0.010(6)
O5 0.025(3) 0.021(3) 0.024(3) -0.001(2) 0.001(2) -0.003(2)
O6 0.033(3) 0.027(3) 0.029(3) 0.002(2) 0.001(2) -0.004(2)
O1 0.055(6) 0.033(7) 0.041(6) -0.013(5) 0.011(5) -0.014(5)
O7 0.030(3) 0.022(3) 0.026(3) -0.001(2) 0.002(2) 0.000(2)
O2 0.056(6) 0.027(6) 0.034(5) -0.009(5) -0.007(5) -0.002(5)
O8 0.018(4) 0.054(7) 0.027(4) 0.001(5) -0.002(3) 0.011(5)
O4 0.031(5) 0.097(12) 0.038(6) -0.017(7) 0.009(4) 0.001(7)
Y1 0.0350(7) 0.0355(10) 0.0368(8) -0.0106(7) 0.0020(6) -0.0073(8)
Y2 0.0234(5) 0.0169(7) 0.0227(6) 0.0014(6) 0.0033(4) 0.0031(6)
C30 0.05(2) 0.04(3) 0.08(2) -0.028(19) 0.018(19) -0.006(18)
C29 0.056(15) 0.032(14) 0.041(12) -0.013(11) 0.011(13) -0.011(13)
C31 0.057(12) 0.06(2) 0.039(16) -0.023(14) 0.011(12) -0.025(16)
C34 0.085(14) 0.056(14) 0.050(12) -0.001(12) -0.029(11) -0.014(13)
C33 0.076(13) 0.059(14) 0.055(12) 0.004(12) -0.013(11) 0.008(12)
C35 0.067(12) 0.053(14) 0.061(12) 0.010(12) -0.015(11) -0.037(12)
C21 0.044(8) 0.045(10) 0.083(11) -0.001(9) 0.008(9) -0.009(8)
C22 0.046(9) 0.045(10) 0.088(11) 0.002(10) 0.001(10) -0.012(9)
C23 0.042(11) 0.037(12) 0.086(14) -0.005(12) -0.003(11) -0.013(10)
C41' 0.069(15) 0.053(15) 0.087(16) 0.013(15) 0.035(12) 0.004(14)
C42 0.097(15) 0.032(13) 0.061(12) -0.016(11) 0.008(13) -0.016(14)
C77 0.057(10) 0.043(13) 0.062(12) 0.036(10) 0.010(10) 0.017(11)
C76 0.072(12) 0.030(11) 0.045(11) 0.009(10) -0.008(10) 0.018(11)
C75 0.062(11) 0.045(12) 0.053(11) 0.020(12) 0.014(10) 0.001(12)
C89 0.035(7) 0.125(15) 0.030(11) 0.008(12) -0.007(7) 0.027(9)
C90 0.036(6) 0.127(15) 0.036(11) 0.009(10) -0.008(7) 0.028(8)
C91 0.035(7) 0.129(15) 0.038(11) 0.007(10) -0.007(7) 0.027(8)
C92 0.034(8) 0.127(16) 0.039(11) -0.002(11) -0.004(8) 0.026(10)
C101 0.084(8) 0.090(9) 0.096(9) -0.006(8) 0.006(7) -0.001(8)
C100 0.086(7) 0.089(8) 0.098(8) -0.005(7) 0.005(7) 0.001(7)
C99 0.083(7) 0.090(8) 0.096(8) -0.007(6) 0.006(6) 0.000(6)
C98 0.082(8) 0.090(8) 0.094(8) -0.003(7) 0.005(7) -0.003(7)
C97 0.087(11) 0.097(13) 0.096(12) -0.020(11) 0.010(11) 0.000(11)
C102 0.089(13) 0.098(15) 0.106(14) -0.003(13) 0.008(13) -0.003(13)
O3' 0.010 0.010 0.010 0.0037(13) 0.0004(13) 0.0031(13)
C30' 0.05(3) 0.04(4) 0.08(2) -0.01(3) 0.01(2) 0.01(2)
C29' 0.069(19) 0.05(2) 0.034(16) -0.019(16) 0.011(17) -0.002(19)
C31' 0.051(19) 0.07(3) 0.05(3) -0.02(2) 0.01(2) -0.02(2)
C35' 0.077(15) 0.064(17) 0.074(16) -0.003(15) -0.021(15) -0.008(16)
C34' 0.077(16) 0.071(17) 0.057(15) -0.008(15) -0.023(15) -0.006(15)
C33' 0.056(15) 0.047(16) 0.058(15) 0.006(14) -0.019(14) -0.011(15)
C21' 0.046(9) 0.045(10) 0.086(11) -0.001(10) 0.001(10) -0.007(9)
C22' 0.049(10) 0.043(11) 0.087(12) 0.001(10) 0.007(10) -0.009(9)
C23' 0.054(16) 0.042(17) 0.09(2) 0.015(16) -0.012(17) -0.031(15)
C41 0.082(19) 0.056(17) 0.074(18) 0.022(17) 0.014(16) 0.004(18)
C42' 0.090(17) 0.048(17) 0.052(15) -0.010(15) 0.011(16) -0.007(18)
C75' 0.062(14) 0.048(15) 0.062(15) 0.014(14) 0.011(14) 0.020(14)
C77' 0.052(14) 0.025(14) 0.053(14) 0.019(13) -0.008(13) 0.006(13)
C76' 0.069(14) 0.039(14) 0.050(14) 0.023(13) 0.005(14) 0.011(14)
C89' 0.036(8) 0.125(16) 0.033(12) 0.008(13) -0.009(9) 0.027(10)
C90' 0.036(7) 0.126(15) 0.034(11) 0.006(11) -0.007(8) 0.027(9)
C91' 0.034(7) 0.128(15) 0.038(12) 0.004(11) -0.005(8) 0.029(9)
C92' 0.034(9) 0.128(16) 0.038(12) 0.004(12) -0.004(9) 0.030(10)
C1A 0.086(8) 0.091(8) 0.096(8) -0.004(7) 0.004(7) 0.000(7)
C1B 0.084(8) 0.090(8) 0.095(8) -0.005(6) 0.006(6) -0.001(6)
C99' 0.085(8) 0.091(9) 0.095(8) -0.004(7) 0.005(7) -0.002(7)
C98' 0.086(9) 0.092(10) 0.094(10) -0.005(8) 0.005(8) -0.001(8)
C97' 0.092(17) 0.092(18) 0.097(16) -0.012(15) 0.010(15) 0.001(15)
C1C 0.086(13) 0.094(14) 0.098(13) -0.007(12) 0.002(12) -0.002(12)
O3 0.010 0.011 0.010 -0.0010(13) 0.0003(13) 0.0006(13)
C95 0.115(14) 0.095(14) 0.104(13) 0.003(13) -0.009(12) 0.007(13)
C94 0.113(14) 0.094(14) 0.103(13) 0.000(13) -0.007(12) 0.006(13)
C93 0.120(14) 0.104(14) 0.109(13) 0.000(13) -0.007(12) 0.009(13)
C96 0.119(14) 0.106(14) 0.109(13) 0.003(13) -0.009(11) 0.004(13)
O9 0.122(13) 0.107(14) 0.113(14) 0.003(12) -0.010(11) 0.007(13)

loop_
_atom_type_symbol
_atom_type_description
_atom_type_scat_dispersion_real
_atom_type_scat_dispersion_imag
_atom_type_scat_source
C C 0.0033 0.0016 'International Tables Vol C Tables 4.2.6.8 and 6.1.1.4'
H H 0.0000 0.0000 'International Tables Vol C Tables 4.2.6.8 and 6.1.1.4'
N N 0.0061 0.0033 'International Tables Vol C Tables 4.2.6.8 and 6.1.1.4'
O O 0.0106 0.0060 'International Tables Vol C Tables 4.2.6.8 and 6.1.1.4'
Y Y -2.7962 3.5667 'International Tables Vol C Tables 4.2.6.8 and 6.1.1.4'

loop_
_geom_angle_atom_site_label_1
_geom_angle_atom_site_label_2
_geom_angle_atom_site_label_3
_geom_angle
_geom_angle_site_symmetry_1
_geom_angle_site_symmetry_3
_geom_angle_publ_flag
C4 C5 H5 120.0 . . ?
C4 C5 C6 120.0 . . ?
C6 C5 H5 120.0 . . ?
C5 C4 C3 120.0 . . ?
C5 C4 C28 117.6(8) . . ?
C3 C4 C28 122.4(8) . . ?
C4 C3 H3 120.0 . . ?
C4 C3 C2 120.0 . . ?
C2 C3 H3 120.0 . . ?
C3 C2 C24 119.4(8) . . ?
C1 C2 C3 120.0 . . ?
C1 C2 C24 120.2(8) . . ?
C2 C1 C6 120.0 . . ?
O1 C1 C2 122.6(8) . . ?
O1 C1 C6 117.4(8) . . ?
C5 C6 C7 120.0(9) . . ?
C1 C6 C5 120.0 . . ?
C1 C6 C7 119.5(9) . . ?
C6 C7 H7A 108.8 . . ?
C6 C7 H7B 108.8 . . ?
C6 C7 N1 113.7(11) . . ?
H7A C7 H7B 107.7 . . ?
N1 C7 H7A 108.8 . . ?
N1 C7 H7B 108.8 . . ?
C4 C28 C31' 96(2) . . ?
C30 C28 C4 108(2) . . ?
C30 C28 C29 111(2) . . ?
C30 C28 C31 110(2) . . ?
C29 C28 C4 109.0(14) . . ?
C31 C28 C4 106.9(16) . . ?
C31 C28 C29 112(2) . . ?
C30' C28 C4 119(4) . . ?
C30' C28 C29' 114(4) . . ?
C30' C28 C31' 103(3) . . ?
C29' C28 C4 115(2) . . ?
C29' C28 C31' 105(3) . . ?
C25 C24 C2 107.4(14) . . ?
C25 C24 C26 106.8(14) . . ?
C26 C24 C2 112.5(16) . . ?
C27 C24 C2 107.2(14) . . ?
C27 C24 C25 115.5(17) . . ?
C27 C24 C26 107.6(16) . . ?
C24 C25 H25A 109.5 . . ?
C24 C25 H25B 109.5 . . ?
C24 C25 H25C 109.5 . . ?
H25A C25 H25B 109.5 . . ?
H25A C25 H25C 109.5 . . ?
H25B C25 H25C 109.5 . . ?
C24 C26 H26A 109.5 . . ?
C24 C26 H26B 109.5 . . ?
C24 C26 H26C 109.5 . . ?
H26A C26 H26B 109.5 . . ?
H26A C26 H26C 109.5 . . ?
H26B C26 H26C 109.5 . . ?
C24 C27 H27A 109.5 . . ?
C24 C27 H27B 109.5 . . ?
C24 C27 H27C 109.5 . . ?
H27A C27 H27B 109.5 . . ?
H27A C27 H27C 109.5 . . ?
H27B C27 H27C 109.5 . . ?
C10 C11 C12 120.0 . . ?
C10 C11 C32 119.4(8) . . ?
C12 C11 C32 120.5(8) . . ?
C11 C10 H10 120.0 . . ?
C9 C10 C11 120.0 . . ?
C9 C10 H10 120.0 . . ?
C10 C9 C14 120.0 . . ?
C10 C9 C8 119.2(9) . . ?
C14 C9 C8 120.6(9) . . ?
C13 C14 C9 120.0 . . ?
O2 C14 C9 117.5(8) . . ?
O2 C14 C13 122.4(8) . . ?
C14 C13 C12 120.0 . . ?
C14 C13 C36 119.3(9) . . ?
C12 C13 C36 120.7(9) . . ?
C11 C12 H12 120.0 . . ?
C13 C12 C11 120.0 . . ?
C13 C12 H12 120.0 . . ?
C9 C8 H8A 108.3 . . ?
C9 C8 H8B 108.3 . . ?
C9 C8 N1 115.9(11) . . ?
H8A C8 H8B 107.4 . . ?
N1 C8 H8A 108.3 . . ?
N1 C8 H8B 108.3 . . ?
C34 C32 C11 113.0(17) . . ?
C34 C32 C35 108.4(17) . . ?
C33 C32 C11 106.9(15) . . ?
C33 C32 C34 111.4(17) . . ?
C33 C32 C35 108.0(18) . . ?
C35 C32 C11 109.0(15) . . ?
C35' C32 C11 95(3) . . ?
C35' C32 C34' 103(2) . . ?
C34' C32 C11 136(3) . . ?
C33' C32 C11 110(2) . . ?
C33' C32 C35' 106(2) . . ?
C33' C32 C34' 103(2) . . ?
C39 C36 C13 110.7(15) . . ?
C38 C36 C13 105.2(14) . . ?
C38 C36 C39 107.4(14) . . ?
C38 C36 C37 119.5(19) . . ?
C37 C36 C13 108.1(13) . . ?
C37 C36 C39 105.9(13) . . ?
C36 C39 H39A 109.5 . . ?
C36 C39 H39B 109.5 . . ?
C36 C39 H39C 109.5 . . ?
H39A C39 H39B 109.5 . . ?
H39A C39 H39C 109.5 . . ?
H39B C39 H39C 109.5 . . ?
C36 C38 H38A 109.5 . . ?
C36 C38 H38B 109.5 . . ?
C36 C38 H38C 109.5 . . ?
H38A C38 H38B 109.5 . . ?
H38A C38 H38C 109.5 . . ?
H38B C38 H38C 109.5 . . ?
C36 C37 H37A 109.5 . . ?
C36 C37 H37B 109.5 . . ?
C36 C37 H37C 109.5 . . ?
H37A C37 H37B 109.5 . . ?
H37A C37 H37C 109.5 . . ?
H37B C37 H37C 109.5 . . ?
H15A C15 H15B 108.0 . . ?
C16 C15 H15A 109.4 . . ?
C16 C15 H15B 109.4 . . ?
C16 C15 N1 111.0(13) . . ?
N1 C15 H15A 109.4 . . ?
N1 C15 H15B 109.4 . . ?
C15 C16 H16 110.6 . . ?
C15 C16 C17 108.1(15) . . ?
C15 C16 N2 111.7(11) . . ?
C17 C16 H16 110.6 . . ?
N2 C16 H16 110.6 . . ?
N2 C16 C17 105.1(12) . . ?
C16 C17 H17A 110.4 . . ?
C16 C17 H17B 110.4 . . ?
H17A C17 H17B 108.6 . . ?
C18 C17 C16 106.6(14) . . ?
C18 C17 H17A 110.4 . . ?
C18 C17 H17B 110.4 . . ?
C17 C18 H18A 110.9 . . ?
C17 C18 H18B 110.9 . . ?
C17 C18 C19 104.4(12) . . ?
H18A C18 H18B 108.9 . . ?
C19 C18 H18A 110.9 . . ?
C19 C18 H18B 110.9 . . ?
C18 C19 H19A 110.0 . . ?
C18 C19 H19B 110.0 . . ?
H19A C19 H19B 108.3 . . ?
N2 C19 C18 108.6(12) . . ?
N2 C19 H19A 110.0 . . ?
N2 C19 H19B 110.0 . . ?
H20A C20 H20B 107.0 . . ?
H20C C20 H20D 109.1 . . ?
N2 C20 H20A 107.6 . . ?
N2 C20 H20B 107.6 . . ?
N2 C20 H20C 111.2 . . ?
N2 C20 H20D 111.2 . . ?
N2 C20 C21' 102.9(17) . . ?
C21 C20 H20A 107.6 . . ?
C21 C20 H20B 107.6 . . ?
C21 C20 N2 119(2) . . ?
C21' C20 H20C 111.2 . . ?
C21' C20 H20D 111.2 . . ?
H43A C43 H43B 108.8 . . ?
C44 C43 H43A 110.6 . . ?
C44 C43 H43B 110.6 . . ?
O4 C43 H43A 110.6 . . ?
O4 C43 H43B 110.6 . . ?
O4 C43 C44 105.6(15) . . ?
C43 C44 H44A 109.4 . . ?
C43 C44 H44B 109.4 . . ?
C43 C44 C45 111.1(15) . . ?
H44A C44 H44B 108.0 . . ?
C45 C44 H44A 109.4 . . ?
C45 C44 H44B 109.4 . . ?
C44 C45 H45A 111.1 . . ?
C44 C45 H45B 111.1 . . ?
C44 C45 C46 103.2(15) . . ?
H45A C45 H45B 109.1 . . ?
C46 C45 H45A 111.1 . . ?
C46 C45 H45B 111.1 . . ?
C45 C46 H46A 110.4 . . ?
C45 C46 H46B 110.4 . . ?
H46A C46 H46B 108.6 . . ?
O4 C46 C45 106.7(14) . . ?
O4 C46 H46A 110.4 . . ?
O4 C46 H46B 110.4 . . ?
C41' C40 H40 109.2 . . ?
C41' C40 O3' 100.8(17) . . ?
C42 C40 H40 109.2 . . ?
C42 C40 C41' 106(2) . . ?
C42 C40 O3' 121.7(17) . . ?
O3' C40 H40 109.2 . . ?
C41 C40 H40A 112.1 . . ?
C41 C40 C42' 92(3) . . ?
C42' C40 H40A 112.1 . . ?
O3 C40 H40A 112.1 . . ?
O3 C40 C41 117(3) . . ?
O3 C40 C42' 110(3) . . ?
H54A C54 H54B 107.0 . . ?
C55 C54 H54A 107.5 . . ?
C55 C54 H54B 107.5 . . ?
C55 C54 N3 119.1(10) . . ?
N3 C54 H54A 107.5 . . ?
N3 C54 H54B 107.5 . . ?
C58 C57 C56 120.0 . . ?
C58 C57 C78 118.0(7) . . ?
C56 C57 C78 122.0(7) . . ?
C57 C58 H58 120.0 . . ?
C59 C58 C57 120.0 . . ?
C59 C58 H58 120.0 . . ?
C58 C59 C82 119.1(6) . . ?
C60 C59 C58 120.0 . . ?
C60 C59 C82 120.9(6) . . ?
C59 C60 C55 120.0 . . ?
O6 C60 C59 121.4(6) . . ?
O6 C60 C55 118.5(6) . . ?
C60 C55 C54 120.1(7) . . ?
C56 C55 C54 119.8(7) . . ?
C56 C55 C60 120.0 . . ?
C57 C56 H56 120.0 . . ?
C55 C56 C57 120.0 . . ?
C55 C56 H56 120.0 . . ?
C59 C82 C84 109.8(10) . . ?
C83 C82 C59 112.9(10) . . ?
C83 C82 C84 107.4(12) . . ?
C83 C82 C85 107.7(11) . . ?
C85 C82 C59 112.0(11) . . ?
C85 C82 C84 106.6(11) . . ?
C82 C84 H84A 109.5 . . ?
C82 C84 H84B 109.5 . . ?
C82 C84 H84C 109.5 . . ?
H84A C84 H84B 109.5 . . ?
H84A C84 H84C 109.5 . . ?
H84B C84 H84C 109.5 . . ?
C82 C83 H83A 109.5 . . ?
C82 C83 H83B 109.5 . . ?
C82 C83 H83C 109.5 . . ?
H83A C83 H83B 109.5 . . ?
H83A C83 H83C 109.5 . . ?
H83B C83 H83C 109.5 . . ?
C82 C85 H85A 109.5 . . ?
C82 C85 H85B 109.5 . . ?
C82 C85 H85C 109.5 . . ?
H85A C85 H85B 109.5 . . ?
H85A C85 H85C 109.5 . . ?
H85B C85 H85C 109.5 . . ?
C57 C78 C79 108.3(11) . . ?
C57 C78 C81 111.0(11) . . ?
C57 C78 C80 113.4(10) . . ?
C79 C78 C81 107.2(11) . . ?
C79 C78 C80 109.1(13) . . ?
C81 C78 C80 107.6(13) . . ?
C78 C79 H79A 109.5 . . ?
C78 C79 H79B 109.5 . . ?
C78 C79 H79C 109.5 . . ?
H79A C79 H79B 109.5 . . ?
H79A C79 H79C 109.5 . . ?
H79B C79 H79C 109.5 . . ?
C78 C81 H81A 109.5 . . ?
C78 C81 H81B 109.5 . . ?
C78 C81 H81C 109.5 . . ?
H81A C81 H81B 109.5 . . ?
H81A C81 H81C 109.5 . . ?
H81B C81 H81C 109.5 . . ?
C78 C80 H80A 109.5 . . ?
C78 C80 H80B 109.5 . . ?
C78 C80 H80C 109.5 . . ?
H80A C80 H80B 109.5 . . ?
H80A C80 H80C 109.5 . . ?
H80B C80 H80C 109.5 . . ?
H53A C53 H53B 107.2 . . ?
C52 C53 H53A 107.9 . . ?
C52 C53 H53B 107.9 . . ?
N3 C53 H53A 107.9 . . ?
N3 C53 H53B 107.9 . . ?
N3 C53 C52 117.5(10) . . ?
C52 C51 H51 120.0 . . ?
C52 C51 C50 120.0 . . ?
C50 C51 H51 120.0 . . ?
C51 C52 C53 117.4(8) . . ?
C51 C52 C47 120.0 . . ?
C47 C52 C53 121.9(8) . . ?
C48 C47 C52 120.0 . . ?
O5 C47 C52 116.1(7) . . ?
O5 C47 C48 123.7(7) . . ?
C47 C48 C49 120.0 . . ?
C47 C48 C70 121.0(7) . . ?
C49 C48 C70 118.9(7) . . ?
C48 C49 H49 120.0 . . ?
C48 C49 C50 120.0 . . ?
C50 C49 H49 120.0 . . ?
C51 C50 C74 119.8(7) . . ?
C49 C50 C51 120.0 . . ?
C49 C50 C74 120.1(7) . . ?
C77 C74 C50 109.5(12) . . ?
C77 C74 C76 105.8(14) . . ?
C76 C74 C50 111.7(14) . . ?
C75 C74 C50 111.3(14) . . ?
C75 C74 C77 110.7(16) . . ?
C75 C74 C76 107.7(15) . . ?
C75' C74 C50 112(2) . . ?
C77' C74 C50 107.9(18) . . ?
C77' C74 C75' 110(2) . . ?
C76' C74 C50 109.0(19) . . ?
C76' C74 C75' 107(2) . . ?
C76' C74 C77' 110(2) . . ?
C73 C70 C48 112.0(10) . . ?
C72 C70 C48 114.6(14) . . ?
C72 C70 C73 105.5(13) . . ?
C71 C70 C48 109.8(12) . . ?
C71 C70 C73 107.4(13) . . ?
C71 C70 C72 107.2(13) . . ?
C70 C73 H73A 109.5 . . ?
C70 C73 H73B 109.5 . . ?
C70 C73 H73C 109.5 . . ?
H73A C73 H73B 109.5 . . ?
H73A C73 H73C 109.5 . . ?
H73B C73 H73C 109.5 . . ?
C70 C72 H72A 109.5 . . ?
C70 C72 H72B 109.5 . . ?
C70 C72 H72C 109.5 . . ?
H72A C72 H72B 109.5 . . ?
H72A C72 H72C 109.5 . . ?
H72B C72 H72C 109.5 . . ?
C70 C71 H71A 109.5 . . ?
C70 C71 H71B 109.5 . . ?
C70 C71 H71C 109.5 . . ?
H71A C71 H71B 109.5 . . ?
H71A C71 H71C 109.5 . . ?
H71B C71 H71C 109.5 . . ?
C61 C62 H62 110.4 . . ?
C61 C62 N4 111.0(10) . . ?
C63 C62 H62 110.4 . . ?
C63 C62 C61 111.1(12) . . ?
C63 C62 N4 103.2(10) . . ?
N4 C62 H62 110.4 . . ?
C62 C61 H61A 108.4 . . ?
C62 C61 H61B 108.4 . . ?
H61A C61 H61B 107.5 . . ?
N3 C61 C62 115.4(12) . . ?
N3 C61 H61A 108.4 . . ?
N3 C61 H61B 108.4 . . ?
C62 C63 H63A 110.4 . . ?
C62 C63 H63B 110.4 . . ?
C62 C63 C64 106.6(12) . . ?
H63A C63 H63B 108.6 . . ?
C64 C63 H63A 110.4 . . ?
C64 C63 H63B 110.4 . . ?
C63 C64 H64A 111.0 . . ?
C63 C64 H64B 111.0 . . ?
H64A C64 H64B 109.0 . . ?
C65 C64 C63 103.6(12) . . ?
C65 C64 H64A 111.0 . . ?
C65 C64 H64B 111.0 . . ?
C64 C65 H65A 110.1 . . ?
C64 C65 H65B 110.1 . . ?
H65A C65 H65B 108.4 . . ?
N4 C65 C64 108.2(12) . . ?
N4 C65 H65A 110.1 . . ?
N4 C65 H65B 110.1 . . ?
H66A C66 H66B 107.6 . . ?
C67 C66 H66A 108.6 . . ?
C67 C66 H66B 108.6 . . ?
C67 C66 N4 114.5(13) . . ?
N4 C66 H66A 108.6 . . ?
N4 C66 H66B 108.6 . . ?
C66 C67 H67A 109.3 . . ?
C66 C67 H67B 109.3 . . ?
C66 C67 C68 111.7(16) . . ?
H67A C67 H67B 107.9 . . ?
C68 C67 H67A 109.3 . . ?
C68 C67 H67B 109.3 . . ?
C67 C68 H68A 108.9 . . ?
C67 C68 H68B 108.9 . . ?
C67 C68 C69 113(2) . . ?
H68A C68 H68B 107.7 . . ?
C69 C68 H68A 108.9 . . ?
C69 C68 H68B 108.9 . . ?
C68 C69 H69A 109.5 . . ?
C68 C69 H69B 109.5 . . ?
C68 C69 H69C 109.5 . . ?
H69A C69 H69B 109.5 . . ?
H69A C69 H69C 109.5 . . ?
H69B C69 H69C 109.5 . . ?
C87 C86 H86 108.3 . . ?
C87 C86 C88 112.8(18) . . ?
C88 C86 H86 108.3 . . ?
O7 C86 H86 108.3 . . ?
O7 C86 C87 108.9(16) . . ?
O7 C86 C88 110.0(16) . . ?
C86 C87 H87A 109.5 . . ?
C86 C87 H87B 109.5 . . ?
C86 C87 H87C 109.5 . . ?
H87A C87 H87B 109.5 . . ?
H87A C87 H87C 109.5 . . ?
H87B C87 H87C 109.5 . . ?
C86 C88 H88A 109.5 . . ?
C86 C88 H88B 109.5 . . ?
C86 C88 H88C 109.5 . . ?
H88A C88 H88B 109.5 . . ?
H88A C88 H88C 109.5 . . ?
H88B C88 H88C 109.5 . . ?
C7 N1 C8 102.8(11) . . ?
C7 N1 C15 110.3(13) . . ?
C7 N1 Y1 109.6(11) . . ?
C8 N1 Y1 110.0(10) . . ?
C15 N1 C8 106.2(13) . . ?
C15 N1 Y1 117.0(9) . . ?
C54 N3 C53 108.7(10) . . ?
C54 N3 Y2 106.6(8) . . ?
C53 N3 Y2 107.0(8) . . ?
C61 N3 C54 111.9(10) . . ?
C61 N3 C53 110.5(10) . . ?
C61 N3 Y2 111.8(9) . . ?
C62 N4 Y2 107.4(7) . . ?
C65 N4 C62 100.8(11) . . ?
C65 N4 C66 111.3(11) . . ?
C65 N4 Y2 120.9(8) . . ?
C66 N4 C62 107.8(11) . . ?
C66 N4 Y2 107.7(8) . . ?
C16 N2 Y1 108.2(8) . . ?
C19 N2 C16 99.7(12) . . ?
C19 N2 Y1 121.5(9) . . ?
C20 N2 C16 109.0(12) . . ?
C20 N2 C19 109.4(12) . . ?
C20 N2 Y1 108.2(10) . . ?
C47 O5 Y2 143.1(7) . . ?
C60 O6 Y2 140.1(7) . . ?
C1 O1 Y1 140.0(9) . . ?
C86 O7 Y2 173.4(11) . . ?
C14 O2 Y1 138.5(8) . . ?
C89 O8 Y2 128.1(13) . . ?
C89 O8 C92 110.6(16) . . ?
C92 O8 Y2 116.7(11) . . ?
C89' O8 Y2 119(2) . . ?
C92' O8 Y2 130(2) . . ?
C92' O8 C89' 107(3) . . ?
C43 O4 C46 109.9(13) . . ?
C43 O4 Y1 122.0(9) . . ?
C46 O4 Y1 122.3(8) . . ?
N1 Y1 N2 70.5(4) . . ?
O1 Y1 N1 78.0(4) . . ?
O1 Y1 N2 89.7(4) . . ?
O1 Y1 O2 155.8(4) . . ?
O1 Y1 O4 84.9(4) . . ?
O2 Y1 N1 80.0(4) . . ?
O2 Y1 N2 92.2(4) . . ?
O2 Y1 O4 85.6(4) . . ?
O4 Y1 N1 90.9(5) . . ?
O4 Y1 N2 161.4(5) . . ?
O3' Y1 N1 169.0(6) . . ?
O3' Y1 N2 116.6(6) . . ?
O3' Y1 O1 93.2(6) . . ?
O3' Y1 O2 107.4(6) . . ?
O3' Y1 O4 81.6(7) . . ?
O3 Y1 N1 175.6(7) . . ?
O3 Y1 N2 105.1(7) . . ?
O3 Y1 O1 101.6(6) . . ?
O3 Y1 O2 101.2(6) . . ?
O3 Y1 O4 93.4(7) . . ?
N4 Y2 N3 71.4(4) . . ?
O5 Y2 N3 78.3(3) . . ?
O5 Y2 N4 90.1(3) . . ?
O5 Y2 O8 83.8(3) . . ?
O6 Y2 N3 78.6(3) . . ?
O6 Y2 N4 92.6(4) . . ?
O6 Y2 O5 154.5(4) . . ?
O6 Y2 O8 85.0(3) . . ?
O7 Y2 N3 176.8(3) . . ?
O7 Y2 N4 105.4(4) . . ?
O7 Y2 O5 102.2(3) . . ?
O7 Y2 O6 101.6(4) . . ?
O7 Y2 O8 94.9(4) . . ?
O8 Y2 N3 88.3(4) . . ?
O8 Y2 N4 159.7(4) . . ?
C28 C30 H30A 109.5 . . ?
C28 C30 H30B 109.5 . . ?
C28 C30 H30C 109.5 . . ?
H30A C30 H30B 109.5 . . ?
H30A C30 H30C 109.5 . . ?
H30B C30 H30C 109.5 . . ?
C28 C29 H29A 109.5 . . ?
C28 C29 H29B 109.5 . . ?
C28 C29 H29C 109.5 . . ?
H29A C29 H29B 109.5 . . ?
H29A C29 H29C 109.5 . . ?
H29B C29 H29C 109.5 . . ?
C28 C31 H31A 109.5 . . ?
C28 C31 H31B 109.5 . . ?
C28 C31 H31C 109.5 . . ?
H31A C31 H31B 109.5 . . ?
H31A C31 H31C 109.5 . . ?
H31B C31 H31C 109.5 . . ?
C32 C34 H34A 109.5 . . ?
C32 C34 H34B 109.5 . . ?
C32 C34 H34C 109.5 . . ?
H34A C34 H34B 109.5 . . ?
H34A C34 H34C 109.5 . . ?
H34B C34 H34C 109.5 . . ?
C32 C33 H33A 109.5 . . ?
C32 C33 H33B 109.5 . . ?
C32 C33 H33C 109.5 . . ?
H33A C33 H33B 109.5 . . ?
H33A C33 H33C 109.5 . . ?
H33B C33 H33C 109.5 . . ?
C32 C35 H35A 109.5 . . ?
C32 C35 H35B 109.5 . . ?
C32 C35 H35C 109.5 . . ?
H35A C35 H35B 109.5 . . ?
H35A C35 H35C 109.5 . . ?
H35B C35 H35C 109.5 . . ?
C20 C21 H21A 108.4 . . ?
C20 C21 H21B 108.4 . . ?
C20 C21 C22 116(3) . . ?
H21A C21 H21B 107.5 . . ?
C22 C21 H21A 108.4 . . ?
C22 C21 H21B 108.4 . . ?
C21 C22 H22A 108.2 . . ?
C21 C22 H22B 108.2 . . ?
H22A C22 H22B 107.3 . . ?
C23 C22 C21 116(3) . . ?
C23 C22 H22A 108.2 . . ?
C23 C22 H22B 108.2 . . ?
C22 C23 H23A 109.5 . . ?
C22 C23 H23B 109.5 . . ?
C22 C23 H23C 109.5 . . ?
H23A C23 H23B 109.5 . . ?
H23A C23 H23C 109.5 . . ?
H23B C23 H23C 109.5 . . ?
C40 C41' H41A 109.5 . . ?
C40 C41' H41B 109.5 . . ?
C40 C41' H41C 109.5 . . ?
H41A C41' H41B 109.5 . . ?
H41A C41' H41C 109.5 . . ?
H41B C41' H41C 109.5 . . ?
C40 C42 H42A 109.5 . . ?
C40 C42 H42B 109.5 . . ?
C40 C42 H42C 109.5 . . ?
H42A C42 H42B 109.5 . . ?
H42A C42 H42C 109.5 . . ?
H42B C42 H42C 109.5 . . ?
C74 C77 H77A 109.5 . . ?
C74 C77 H77B 109.5 . . ?
C74 C77 H77C 109.5 . . ?
H77A C77 H77B 109.5 . . ?
H77A C77 H77C 109.5 . . ?
H77B C77 H77C 109.5 . . ?
C74 C76 H76A 109.5 . . ?
C74 C76 H76B 109.5 . . ?
C74 C76 H76C 109.5 . . ?
H76A C76 H76B 109.5 . . ?
H76A C76 H76C 109.5 . . ?
H76B C76 H76C 109.5 . . ?
C74 C75 H75A 109.5 . . ?
C74 C75 H75B 109.5 . . ?
C74 C75 H75C 109.5 . . ?
H75A C75 H75B 109.5 . . ?
H75A C75 H75C 109.5 . . ?
H75B C75 H75C 109.5 . . ?
O8 C89 H89A 109.6 . . ?
O8 C89 H89B 109.6 . . ?
O8 C89 C90 110(2) . . ?
H89A C89 H89B 108.1 . . ?
C90 C89 H89A 109.6 . . ?
C90 C89 H89B 109.6 . . ?
C89 C90 H90A 111.5 . . ?
C89 C90 H90B 111.5 . . ?
C89 C90 C91 101(2) . . ?
H90A C90 H90B 109.3 . . ?
C91 C90 H90A 111.5 . . ?
C91 C90 H90B 111.5 . . ?
C90 C91 H91A 110.9 . . ?
C90 C91 H91B 110.9 . . ?
H91A C91 H91B 108.9 . . ?
C92 C91 C90 104(2) . . ?
C92 C91 H91A 110.9 . . ?
C92 C91 H91B 110.9 . . ?
O8 C92 H92A 111.7 . . ?
O8 C92 H92B 111.7 . . ?
C91 C92 O8 100.4(19) . . ?
C91 C92 H92A 111.7 . . ?
C91 C92 H92B 111.7 . . ?
H92A C92 H92B 109.5 . . ?
H10A C101 H10B 108.3 . . ?
C100 C101 H10A 110.0 . . ?
C100 C101 H10B 110.0 . . ?
C102 C101 H10A 110.0 . . ?
C102 C101 H10B 110.0 . . ?
C102 C101 C100 109(2) . . ?
C101 C100 H10C 109.6 . . ?
C101 C100 H10D 109.6 . . ?
H10C C100 H10D 108.1 . . ?
C99 C100 C101 110(2) . . ?
C99 C100 H10C 109.6 . . ?
C99 C100 H10D 109.6 . . ?
C100 C99 H99A 109.5 . . ?
C100 C99 H99B 109.5 . . ?
H99A C99 H99B 108.1 . . ?
C98 C99 C100 111(2) . . ?
C98 C99 H99A 109.5 . . ?
C98 C99 H99B 109.5 . . ?
C99 C98 H98A 109.5 . . ?
C99 C98 H98B 109.5 . . ?
C99 C98 C97 111(2) . . ?
H98A C98 H98B 108.1 . . ?
C97 C98 H98A 109.5 . . ?
C97 C98 H98B 109.5 . . ?
C98 C97 H97A 109.5 . . ?
C98 C97 H97B 109.5 . . ?
C98 C97 H97C 109.5 . . ?
H97A C97 H97B 109.5 . . ?
H97A C97 H97C 109.5 . . ?
H97B C97 H97C 109.5 . . ?
C101 C102 H10E 109.5 . . ?
C101 C102 H10F 109.5 . . ?
C101 C102 H10G 109.5 . . ?
H10E C102 H10F 109.5 . . ?
H10E C102 H10G 109.5 . . ?
H10F C102 H10G 109.5 . . ?
Y1 O3' C40 161.4(10) . . ?
C28 C30' H30D 109.5 . . ?
C28 C30' H30E 109.5 . . ?
C28 C30' H30F 109.5 . . ?
H30D C30' H30E 109.5 . . ?
H30D C30' H30F 109.5 . . ?
H30E C30' H30F 109.5 . . ?
C28 C29' H29D 110.1 . . ?
C28 C29' H29E 109.4 . . ?
C28 C29' H29F 108.9 . . ?
H29D C29' H29E 109.5 . . ?
H29D C29' H29F 109.5 . . ?
H29E C29' H29F 109.4 . . ?
C28 C31' H31D 109.5 . . ?
C28 C31' H31E 109.5 . . ?
C28 C31' H31F 109.5 . . ?
H31D C31' H31E 109.5 . . ?
H31D C31' H31F 109.5 . . ?
H31E C31' H31F 109.5 . . ?
C32 C35' H35D 109.5 . . ?
C32 C35' H35E 109.5 . . ?
C32 C35' H35F 109.5 . . ?
H35D C35' H35E 109.5 . . ?
H35D C35' H35F 109.5 . . ?
H35E C35' H35F 109.5 . . ?
C32 C34' H34D 109.5 . . ?
C32 C34' H34E 109.5 . . ?
C32 C34' H34F 109.5 . . ?
H34D C34' H34E 109.5 . . ?
H34D C34' H34F 109.5 . . ?
H34E C34' H34F 109.5 . . ?
C32 C33' H33D 110.7 . . ?
C32 C33' H33E 110.3 . . ?
C32 C33' H33F 107.5 . . ?
H33D C33' H33E 109.5 . . ?
H33D C33' H33F 109.5 . . ?
H33E C33' H33F 109.4 . . ?
C20 C21' H21C 113.1 . . ?
C20 C21' H21D 113.1 . . ?
H21C C21' H21D 110.5 . . ?
C22' C21' C20 93(2) . . ?
C22' C21' H21C 113.1 . . ?
C22' C21' H21D 113.1 . . ?
C21' C22' H22C 112.7 . . ?
C21' C22' H22D 112.7 . . ?
H22C C22' H22D 110.2 . . ?
C23' C22' C21' 95(4) . . ?
C23' C22' H22C 112.7 . . ?
C23' C22' H22D 112.7 . . ?
C22' C23' H23D 109.5 . . ?
C22' C23' H23E 109.5 . . ?
C22' C23' H23F 109.5 . . ?
H23D C23' H23E 109.5 . . ?
H23D C23' H23F 109.5 . . ?
H23E C23' H23F 109.5 . . ?
C40 C41 H41D 109.5 . . ?
C40 C41 H41E 109.5 . . ?
C40 C41 H41F 109.5 . . ?
H41D C41 H41E 109.5 . . ?
H41D C41 H41F 109.5 . . ?
H41E C41 H41F 109.5 . . ?
C40 C42' H42D 109.5 . . ?
C40 C42' H42E 109.5 . . ?
C40 C42' H42F 109.5 . . ?
H42D C42' H42E 109.5 . . ?
H42D C42' H42F 109.5 . . ?
H42E C42' H42F 109.5 . . ?
C74 C75' H75D 109.5 . . ?
C74 C75' H75E 109.5 . . ?
C74 C75' H75F 109.5 . . ?
H75D C75' H75E 109.5 . . ?
H75D C75' H75F 109.5 . . ?
H75E C75' H75F 109.5 . . ?
C74 C77' H77D 109.5 . . ?
C74 C77' H77E 109.5 . . ?
C74 C77' H77F 109.5 . . ?
H77D C77' H77E 109.5 . . ?
H77D C77' H77F 109.5 . . ?
H77E C77' H77F 109.5 . . ?
C74 C76' H76D 109.5 . . ?
C74 C76' H76E 109.5 . . ?
C74 C76' H76F 109.5 . . ?
H76D C76' H76E 109.5 . . ?
H76D C76' H76F 109.5 . . ?
H76E C76' H76F 109.5 . . ?
O8 C89' H89C 110.6 . . ?
O8 C89' H89D 110.6 . . ?
H89C C89' H89D 108.8 . . ?
C90' C89' O8 105(3) . . ?
C90' C89' H89C 110.6 . . ?
C90' C89' H89D 110.6 . . ?
C89' C90' H90C 111.5 . . ?
C89' C90' H90D 111.5 . . ?
C89' C90' C91' 101(3) . . ?
H90C C90' H90D 109.4 . . ?
C91' C90' H90C 111.5 . . ?
C91' C90' H90D 111.5 . . ?
C90' C91' H91C 110.8 . . ?
C90' C91' H91D 110.8 . . ?
H91C C91' H91D 108.9 . . ?
C92' C91' C90' 105(3) . . ?
C92' C91' H91C 110.8 . . ?
C92' C91' H91D 110.8 . . ?
O8 C92' C91' 109(3) . . ?
O8 C92' H92C 109.8 . . ?
O8 C92' H92D 109.8 . . ?
C91' C92' H92C 109.8 . . ?
C91' C92' H92D 109.8 . . ?
H92C C92' H92D 108.3 . . ?
H1AA C1A H1AB 108.4 . . ?
C1B C1A H1AA 110.1 . . ?
C1B C1A H1AB 110.1 . . ?
C1B C1A C1C 108(3) . . ?
C1C C1A H1AA 110.1 . . ?
C1C C1A H1AB 110.1 . . ?
C1A C1B H1BA 109.3 . . ?
C1A C1B H1BB 109.3 . . ?
C1A C1B C99' 112(3) . . ?
H1BA C1B H1BB 108.0 . . ?
C99' C1B H1BA 109.3 . . ?
C99' C1B H1BB 109.3 . . ?
C1B C99' H99C 110.0 . . ?
C1B C99' H99D 110.0 . . ?
C1B C99' C98' 108(3) . . ?
H99C C99' H99D 108.4 . . ?
C98' C99' H99C 110.0 . . ?
C98' C99' H99D 110.0 . . ?
C99' C98' H98C 109.7 . . ?
C99' C98' H98D 109.7 . . ?
H98C C98' H98D 108.2 . . ?
C97' C98' C99' 110(3) . . ?
C97' C98' H98C 109.7 . . ?
C97' C98' H98D 109.7 . . ?
C98' C97' H97D 109.5 . . ?
C98' C97' H97E 109.5 . . ?
C98' C97' H97F 109.5 . . ?
H97D C97' H97E 109.5 . . ?
H97D C97' H97F 109.4 . . ?
H97E C97' H97F 109.5 . . ?
C1A C1C H1CA 113.1 . . ?
C1A C1C H1CB 110.8 . . ?
C1A C1C H1CC 104.3 . . ?
H1CA C1C H1CB 109.5 . . ?
H1CA C1C H1CC 109.6 . . ?
H1CB C1C H1CC 109.5 . . ?
C40 O3 Y1 174.0(18) . . ?
H95A C95 H95B 108.5 . . ?
C94 C95 H95A 110.3 . . ?
C94 C95 H95B 110.3 . . ?
C94 C95 C96 107(3) . . ?
C96 C95 H95A 110.3 . . ?
C96 C95 H95B 110.3 . . ?
C95 C94 H94A 112.2 . . ?
C95 C94 H94B 112.2 . . ?
H94A C94 H94B 109.8 . . ?
C93 C94 C95 98(4) . . ?
C93 C94 H94A 112.2 . . ?
C93 C94 H94B 112.2 . . ?
C94 C93 H93A 110.1 . . ?
C94 C93 H93B 110.1 . . ?
H93A C93 H93B 108.4 . . ?
O9 C93 C94 108(5) . . ?
O9 C93 H93A 110.1 . . ?
O9 C93 H93B 110.1 . . ?
C95 C96 H96A 111.3 . . ?
C95 C96 H96B 111.3 . . ?
H96A C96 H96B 109.2 . . ?
O9 C96 C95 102(3) . . ?
O9 C96 H96A 111.3 . . ?
O9 C96 H96B 111.3 . . ?
C96 O9 C93 109(4) . . ?

loop_
_geom_bond_atom_site_label_1
_geom_bond_atom_site_label_2
_geom_bond_distance
_geom_bond_site_symmetry_2
_geom_bond_publ_flag
C5 H5 0.9300 . ?
C5 C4 1.3900 . ?
C5 C6 1.3900 . ?
C4 C3 1.3900 . ?
C4 C28 1.646(18) . ?
C3 H3 0.9300 . ?
C3 C2 1.3900 . ?
C2 C1 1.3900 . ?
C2 C24 1.61(2) . ?
C1 C6 1.3900 . ?
C1 O1 1.357(12) . ?
C6 C7 1.479(16) . ?
C7 H7A 0.9700 . ?
C7 H7B 0.9700 . ?
C7 N1 1.499(19) . ?
C28 C30 1.51(3) . ?
C28 C29 1.53(3) . ?
C28 C31 1.53(3) . ?
C28 C30' 1.50(6) . ?
C28 C29' 1.50(5) . ?
C28 C31' 1.68(5) . ?
C24 C25 1.49(2) . ?
C24 C26 1.55(2) . ?
C24 C27 1.45(2) . ?
C25 H25A 0.9600 . ?
C25 H25B 0.9600 . ?
C25 H25C 0.9600 . ?
C26 H26A 0.9600 . ?
C26 H26B 0.9600 . ?
C26 H26C 0.9600 . ?
C27 H27A 0.9600 . ?
C27 H27B 0.9600 . ?
C27 H27C 0.9600 . ?
C11 C10 1.3900 . ?
C11 C12 1.3900 . ?
C11 C32 1.60(2) . ?
C10 H10 0.9300 . ?
C10 C9 1.3900 . ?
C9 C14 1.3900 . ?
C9 C8 1.520(16) . ?
C14 C13 1.3900 . ?
C14 O2 1.356(13) . ?
C13 C12 1.3900 . ?
C13 C36 1.61(2) . ?
C12 H12 0.9300 . ?
C8 H8A 0.9700 . ?
C8 H8B 0.9700 . ?
C8 N1 1.533(17) . ?
C32 C34 1.496(19) . ?
C32 C33 1.50(2) . ?
C32 C35 1.501(19) . ?
C32 C35' 1.52(2) . ?
C32 C34' 1.53(2) . ?
C32 C33' 1.51(2) . ?
C36 C39 1.55(2) . ?
C36 C38 1.45(3) . ?
C36 C37 1.48(2) . ?
C39 H39A 0.9600 . ?
C39 H39B 0.9600 . ?
C39 H39C 0.9600 . ?
C38 H38A 0.9600 . ?
C38 H38B 0.9600 . ?
C38 H38C 0.9600 . ?
C37 H37A 0.9600 . ?
C37 H37B 0.9600 . ?
C37 H37C 0.9600 . ?
C15 H15A 0.9700 . ?
C15 H15B 0.9700 . ?
C15 C16 1.49(2) . ?
C15 N1 1.528(18) . ?
C16 H16 0.9800 . ?
C16 C17 1.54(2) . ?
C16 N2 1.54(2) . ?
C17 H17A 0.9700 . ?
C17 H17B 0.9700 . ?
C17 C18 1.51(2) . ?
C18 H18A 0.9700 . ?
C18 H18B 0.9700 . ?
C18 C19 1.52(2) . ?
C19 H19A 0.9700 . ?
C19 H19B 0.9700 . ?
C19 N2 1.508(18) . ?
C20 H20A 0.9700 . ?
C20 H20B 0.9700 . ?
C20 H20C 0.9700 . ?
C20 H20D 0.9700 . ?
C20 N2 1.50(2) . ?
C20 C21 1.35(4) . ?
C20 C21' 1.84(5) . ?
C43 H43A 0.9700 . ?
C43 H43B 0.9700 . ?
C43 C44 1.43(2) . ?
C43 O4 1.410(17) . ?
C44 H44A 0.9700 . ?
C44 H44B 0.9700 . ?
C44 C45 1.48(3) . ?
C45 H45A 0.9700 . ?
C45 H45B 0.9700 . ?
C45 C46 1.49(2) . ?
C46 H46A 0.9700 . ?
C46 H46B 0.9700 . ?
C46 O4 1.45(2) . ?
C40 H40A 0.9800 . ?
C40 H40 0.9800 . ?
C40 C41' 1.74(4) . ?
C40 C42 1.53(3) . ?
C40 O3' 2.07(2) . ?
C40 C41 1.74(7) . ?
C40 C42' 1.81(5) . ?
C40 O3 1.26(3) . ?
C54 H54A 0.9700 . ?
C54 H54B 0.9700 . ?
C54 C55 1.482(13) . ?
C54 N3 1.484(15) . ?
C57 C58 1.3900 . ?
C57 C56 1.3900 . ?
C57 C78 1.541(14) . ?
C58 H58 0.9300 . ?
C58 C59 1.3900 . ?
C59 C60 1.3900 . ?
C59 C82 1.556(17) . ?
C60 C55 1.3900 . ?
C60 O6 1.353(11) . ?
C55 C56 1.3900 . ?
C56 H56 0.9300 . ?
C82 C84 1.567(14) . ?
C82 C83 1.545(14) . ?
C82 C85 1.548(13) . ?
C84 H84A 0.9600 . ?
C84 H84B 0.9600 . ?
C84 H84C 0.9600 . ?
C83 H83A 0.9600 . ?
C83 H83B 0.9600 . ?
C83 H83C 0.9600 . ?
C85 H85A 0.9600 . ?
C85 H85B 0.9600 . ?
C85 H85C 0.9600 . ?
C78 C79 1.549(13) . ?
C78 C81 1.553(14) . ?
C78 C80 1.559(15) . ?
C79 H79A 0.9600 . ?
C79 H79B 0.9600 . ?
C79 H79C 0.9600 . ?
C81 H81A 0.9600 . ?
C81 H81B 0.9600 . ?
C81 H81C 0.9600 . ?
C80 H80A 0.9600 . ?
C80 H80B 0.9600 . ?
C80 H80C 0.9600 . ?
C53 H53A 0.9700 . ?
C53 H53B 0.9700 . ?
C53 C52 1.510(13) . ?
C53 N3 1.491(15) . ?
C51 H51 0.9300 . ?
C51 C52 1.3900 . ?
C51 C50 1.3900 . ?
C52 C47 1.3900 . ?
C47 C48 1.3900 . ?
C47 O5 1.327(10) . ?
C48 C49 1.3900 . ?
C48 C70 1.556(18) . ?
C49 H49 0.9300 . ?
C49 C50 1.3900 . ?
C50 C74 1.565(16) . ?
C74 C77 1.515(18) . ?
C74 C76 1.526(18) . ?
C74 C75 1.509(19) . ?
C74 C75' 1.53(2) . ?
C74 C77' 1.50(2) . ?
C74 C76' 1.50(2) . ?
C70 C73 1.550(15) . ?
C70 C72 1.544(14) . ?
C70 C71 1.523(15) . ?
C73 H73A 0.9600 . ?
C73 H73B 0.9600 . ?
C73 H73C 0.9600 . ?
C72 H72A 0.9600 . ?
C72 H72B 0.9600 . ?
C72 H72C 0.9600 . ?
C71 H71A 0.9600 . ?
C71 H71B 0.9600 . ?
C71 H71C 0.9600 . ?
C62 H62 0.9800 . ?
C62 C61 1.53(2) . ?
C62 C63 1.526(17) . ?
C62 N4 1.561(17) . ?
C61 H61A 0.9700 . ?
C61 H61B 0.9700 . ?
C61 N3 1.484(16) . ?
C63 H63A 0.9700 . ?
C63 H63B 0.9700 . ?
C63 C64 1.55(2) . ?
C64 H64A 0.9700 . ?
C64 H64B 0.9700 . ?
C64 C65 1.52(2) . ?
C65 H65A 0.9700 . ?
C65 H65B 0.9700 . ?
C65 N4 1.483(16) . ?
C66 H66A 0.9700 . ?
C66 H66B 0.9700 . ?
C66 C67 1.49(3) . ?
C66 N4 1.497(19) . ?
C67 H67A 0.9700 . ?
C67 H67B 0.9700 . ?
C67 C68 1.52(3) . ?
C68 H68A 0.9700 . ?
C68 H68B 0.9700 . ?
C68 C69 1.52(3) . ?
C69 H69A 0.9600 . ?
C69 H69B 0.9600 . ?
C69 H69C 0.9600 . ?
C86 H86 0.9800 . ?
C86 C87 1.49(2) . ?
C86 C88 1.52(3) . ?
C86 O7 1.39(2) . ?
C87 H87A 0.9600 . ?
C87 H87B 0.9600 . ?
C87 H87C 0.9600 . ?
C88 H88A 0.9600 . ?
C88 H88B 0.9600 . ?
C88 H88C 0.9600 . ?
N1 Y1 2.443(17) . ?
N3 Y2 2.584(13) . ?
N4 Y2 2.568(11) . ?
N2 Y1 2.550(12) . ?
O5 Y2 2.177(8) . ?
O6 Y2 2.144(9) . ?
O1 Y1 2.154(10) . ?
O7 Y2 2.059(10) . ?
O2 Y1 2.162(10) . ?
O8 Y2 2.384(7) . ?
O8 C89 1.36(3) . ?
O8 C92 1.52(3) . ?
O8 C89' 1.57(7) . ?
O8 C92' 1.38(6) . ?
O4 Y1 2.419(9) . ?
Y1 O3' 1.210(14) . ?
Y1 O3 1.99(3) . ?
C30 H30A 0.9600 . ?
C30 H30B 0.9600 . ?
C30 H30C 0.9600 . ?
C29 H29A 0.9600 . ?
C29 H29B 0.9600 . ?
C29 H29C 0.9600 . ?
C31 H31A 0.9600 . ?
C31 H31B 0.9600 . ?
C31 H31C 0.9600 . ?
C34 H34A 0.9600 . ?
C34 H34B 0.9600 . ?
C34 H34C 0.9600 . ?
C33 H33A 0.9600 . ?
C33 H33B 0.9600 . ?
C33 H33C 0.9600 . ?
C35 H35A 0.9600 . ?
C35 H35B 0.9600 . ?
C35 H35C 0.9600 . ?
C21 H21A 0.9700 . ?
C21 H21B 0.9700 . ?
C21 C22 1.57(5) . ?
C22 H22A 0.9700 . ?
C22 H22B 0.9700 . ?
C22 C23 1.55(5) . ?
C23 H23A 0.9600 . ?
C23 H23B 0.9600 . ?
C23 H23C 0.9600 . ?
C41' H41A 0.9600 . ?
C41' H41B 0.9600 . ?
C41' H41C 0.9600 . ?
C42 H42A 0.9600 . ?
C42 H42B 0.9600 . ?
C42 H42C 0.9600 . ?
C77 H77A 0.9600 . ?
C77 H77B 0.9600 . ?
C77 H77C 0.9600 . ?
C76 H76A 0.9600 . ?
C76 H76B 0.9600 . ?
C76 H76C 0.9600 . ?
C75 H75A 0.9600 . ?
C75 H75B 0.9600 . ?
C75 H75C 0.9600 . ?
C89 H89A 0.9700 . ?
C89 H89B 0.9700 . ?
C89 C90 1.46(3) . ?
C90 H90A 0.9700 . ?
C90 H90B 0.9700 . ?
C90 C91 1.55(3) . ?
C91 H91A 0.9700 . ?
C91 H91B 0.9700 . ?
C91 C92 1.49(3) . ?
C92 H92A 0.9700 . ?
C92 H92B 0.9700 . ?
C101 H10A 0.9700 . ?
C101 H10B 0.9700 . ?
C101 C100 1.539(17) . ?
C101 C102 1.52(2) . ?
C100 H10C 0.9700 . ?
C100 H10D 0.9700 . ?
C100 C99 1.524(17) . ?
C99 H99A 0.9700 . ?
C99 H99B 0.9700 . ?
C99 C98 1.521(17) . ?
C98 H98A 0.9700 . ?
C98 H98B 0.9700 . ?
C98 C97 1.57(2) . ?
C97 H97A 0.9600 . ?
C97 H97B 0.9600 . ?
C97 H97C 0.9600 . ?
C102 H10E 0.9600 . ?
C102 H10F 0.9600 . ?
C102 H10G 0.9600 . ?
C30' H30D 0.9600 . ?
C30' H30E 0.9600 . ?
C30' H30F 0.9600 . ?
C29' H29D 0.9603 . ?
C29' H29E 0.9598 . ?
C29' H29F 0.9593 . ?
C31' H31D 0.9600 . ?
C31' H31E 0.9600 . ?
C31' H31F 0.9600 . ?
C35' H35D 0.9600 . ?
C35' H35E 0.9600 . ?
C35' H35F 0.9600 . ?
C34' H34D 0.9600 . ?
C34' H34E 0.9600 . ?
C34' H34F 0.9600 . ?
C33' H33D 0.9593 . ?
C33' H33E 0.9597 . ?
C33' H33F 0.9603 . ?
C21' H21C 0.9700 . ?
C21' H21D 0.9700 . ?
C21' C22' 1.78(7) . ?
C22' H22C 0.9700 . ?
C22' H22D 0.9700 . ?
C22' C23' 1.68(8) . ?
C23' H23D 0.9600 . ?
C23' H23E 0.9600 . ?
C23' H23F 0.9600 . ?
C41 H41D 0.9600 . ?
C41 H41E 0.9600 . ?
C41 H41F 0.9600 . ?
C42' H42D 0.9600 . ?
C42' H42E 0.9600 . ?
C42' H42F 0.9600 . ?
C75' H75D 0.9600 . ?
C75' H75E 0.9600 . ?
C75' H75F 0.9600 . ?
C77' H77D 0.9600 . ?
C77' H77E 0.9600 . ?
C77' H77F 0.9600 . ?
C76' H76D 0.9600 . ?
C76' H76E 0.9600 . ?
C76' H76F 0.9600 . ?
C89' H89C 0.9700 . ?
C89' H89D 0.9700 . ?
C89' C90' 1.46(3) . ?
C90' H90C 0.9700 . ?
C90' H90D 0.9700 . ?
C90' C91' 1.54(3) . ?
C91' H91C 0.9700 . ?
C91' H91D 0.9700 . ?
C91' C92' 1.49(3) . ?
C92' H92C 0.9700 . ?
C92' H92D 0.9700 . ?
C1A H1AA 0.9700 . ?
C1A H1AB 0.9700 . ?
C1A C1B 1.530(18) . ?
C1A C1C 1.55(3) . ?
C1B H1BA 0.9700 . ?
C1B H1BB 0.9700 . ?
C1B C99' 1.542(18) . ?
C99' H99C 0.9700 . ?
C99' H99D 0.9700 . ?
C99' C98' 1.542(18) . ?
C98' H98C 0.9700 . ?
C98' H98D 0.9700 . ?
C98' C97' 1.53(3) . ?
C97' H97D 0.9602 . ?
C97' H97E 0.9597 . ?
C97' H97F 0.9602 . ?
C1C H1CA 0.9594 . ?
C1C H1CB 0.9602 . ?
C1C H1CC 0.9591 . ?
C95 H95A 0.9700 . ?
C95 H95B 0.9700 . ?
C95 C94 1.55(2) . ?
C95 C96 1.56(3) . ?
C94 H94A 0.9700 . ?
C94 H94B 0.9700 . ?
C94 C93 1.45(7) . ?
C93 H93A 0.9700 . ?
C93 H93B 0.9700 . ?
C93 O9 1.44(3) . ?
C96 H96A 0.9700 . ?
C96 H96B 0.9700 . ?
C96 O9 1.44(2) . ?

loop_
_geom_torsion_atom_site_label_1
_geom_torsion_atom_site_label_2
_geom_torsion_atom_site_label_3
_geom_torsion_atom_site_label_4
_geom_torsion
_geom_torsion_site_symmetry_1
_geom_torsion_site_symmetry_2
_geom_torsion_site_symmetry_3
_geom_torsion_site_symmetry_4
_geom_torsion_publ_flag
C5 C4 C3 C2 0.0 . . . . ?
C5 C4 C28 C30 -174(2) . . . . ?
C5 C4 C28 C29 -53.2(16) . . . . ?
C5 C4 C28 C31 67.7(17) . . . . ?
C5 C4 C28 C30' -157(3) . . . . ?
C5 C4 C28 C29' -16(3) . . . . ?
C5 C4 C28 C31' 94(2) . . . . ?
C5 C6 C7 N1 121.8(13) . . . . ?
C4 C5 C6 C1 0.0 . . . . ?
C4 C5 C6 C7 171.3(11) . . . . ?
C4 C3 C2 C1 0.0 . . . . ?
C4 C3 C2 C24 -172.9(10) . . . . ?
C3 C4 C28 C30 7(2) . . . . ?
C3 C4 C28 C29 127.8(14) . . . . ?
C3 C4 C28 C31 -111.3(16) . . . . ?
C3 C4 C28 C30' 24(4) . . . . ?
C3 C4 C28 C29' 165(3) . . . . ?
C3 C4 C28 C31' -85(2) . . . . ?
C3 C2 C1 C6 0.0 . . . . ?
C3 C2 C1 O1 176.5(10) . . . . ?
C3 C2 C24 C25 -125.1(10) . . . . ?
C3 C2 C24 C26 -7.9(16) . . . . ?
C3 C2 C24 C27 110.2(12) . . . . ?
C2 C1 C6 C5 0.0 . . . . ?
C2 C1 C6 C7 -171.3(11) . . . . ?
C2 C1 O1 Y1 -147.0(9) . . . . ?
C1 C2 C24 C25 62.0(13) . . . . ?
C1 C2 C24 C26 179.2(11) . . . . ?
C1 C2 C24 C27 -62.7(15) . . . . ?
C1 C6 C7 N1 -66.9(17) . . . . ?
C6 C5 C4 C3 0.0 . . . . ?
C6 C5 C4 C28 -179.0(10) . . . . ?
C6 C1 O1 Y1 29.5(15) . . . . ?
C6 C7 N1 C8 -170.3(13) . . . . ?
C6 C7 N1 C15 -57.3(18) . . . . ?
C6 C7 N1 Y1 72.8(14) . . . . ?
C28 C4 C3 C2 179.0(10) . . . . ?
C24 C2 C1 C6 172.8(10) . . . . ?
C24 C2 C1 O1 -10.7(12) . . . . ?
C11 C10 C9 C14 0.0 . . . . ?
C11 C10 C9 C8 -176.0(10) . . . . ?
C10 C11 C12 C13 0.0 . . . . ?
C10 C11 C32 C34 -177.7(14) . . . . ?
C10 C11 C32 C33 59.4(15) . . . . ?
C10 C11 C32 C35 -57.0(16) . . . . ?
C10 C11 C32 C35' -98(2) . . . . ?
C10 C11 C32 C34' 147(3) . . . . ?
C10 C11 C32 C33' 11(2) . . . . ?
C10 C9 C14 C13 0.0 . . . . ?
C10 C9 C14 O2 176.6(9) . . . . ?
C10 C9 C8 N1 -122.0(12) . . . . ?
C9 C14 C13 C12 0.0 . . . . ?
C9 C14 C13 C36 -178.6(10) . . . . ?
C9 C14 O2 Y1 -36.3(14) . . . . ?
C9 C8 N1 C7 177.1(13) . . . . ?
C9 C8 N1 C15 61.3(17) . . . . ?
C9 C8 N1 Y1 -66.2(14) . . . . ?
C14 C9 C8 N1 62.0(15) . . . . ?
C14 C13 C12 C11 0.0 . . . . ?
C14 C13 C36 C39 176.4(9) . . . . ?
C14 C13 C36 C38 60.7(14) . . . . ?
C14 C13 C36 C37 -68.0(15) . . . . ?
C13 C14 O2 Y1 140.3(8) . . . . ?
C12 C11 C10 C9 0.0 . . . . ?
C12 C11 C32 C34 5.7(18) . . . . ?
C12 C11 C32 C33 -117.2(13) . . . . ?
C12 C11 C32 C35 126.3(14) . . . . ?
C12 C11 C32 C35' 85(2) . . . . ?
C12 C11 C32 C34' -30(3) . . . . ?
C12 C11 C32 C33' -166(2) . . . . ?
C12 C13 C36 C39 -2.2(15) . . . . ?
C12 C13 C36 C38 -117.9(12) . . . . ?
C12 C13 C36 C37 113.4(12) . . . . ?
C8 C9 C14 C13 175.9(10) . . . . ?
C8 C9 C14 O2 -7.5(11) . . . . ?
C32 C11 C10 C9 -176.7(10) . . . . ?
C32 C11 C12 C13 176.7(10) . . . . ?
C36 C13 C12 C11 178.6(10) . . . . ?
C15 C16 C17 C18 -94.5(17) . . . . ?
C15 C16 N2 C19 79.5(14) . . . . ?
C15 C16 N2 C20 -165.9(13) . . . . ?
C15 C16 N2 Y1 -48.4(13) . . . . ?
C16 C15 N1 C7 98.8(15) . . . . ?
C16 C15 N1 C8 -150.5(12) . . . . ?
C16 C15 N1 Y1 -27.3(14) . . . . ?
C16 C17 C18 C19 -1.5(19) . . . . ?
C17 C16 N2 C19 -37.4(14) . . . . ?
C17 C16 N2 C20 77.1(15) . . . . ?
C17 C16 N2 Y1 -165.3(10) . . . . ?
C17 C18 C19 N2 -23.4(18) . . . . ?
C18 C19 N2 C16 37.8(14) . . . . ?
C18 C19 N2 C20 -76.5(17) . . . . ?
C18 C19 N2 Y1 156.2(11) . . . . ?
C20 C21 C22 C23 171(3) . . . . ?
C20 C21' C22' C23' -172(4) . . . . ?
C43 C44 C45 C46 -2(3) . . . . ?
C44 C43 O4 C46 17(3) . . . . ?
C44 C43 O4 Y1 171.1(16) . . . . ?
C44 C45 C46 O4 13(3) . . . . ?
C45 C46 O4 C43 -19(2) . . . . ?
C45 C46 O4 Y1 -172.8(15) . . . . ?
C54 C55 C56 C57 -176.3(9) . . . . ?
C57 C58 C59 C60 0.0 . . . . ?
C57 C58 C59 C82 178.5(8) . . . . ?
C58 C57 C56 C55 0.0 . . . . ?
C58 C57 C78 C79 -57.6(12) . . . . ?
C58 C57 C78 C81 59.8(11) . . . . ?
C58 C57 C78 C80 -178.8(10) . . . . ?
C58 C59 C60 C55 0.0 . . . . ?
C58 C59 C60 O6 -177.0(8) . . . . ?
C58 C59 C82 C84 -117.7(9) . . . . ?
C58 C59 C82 C83 122.4(9) . . . . ?
C58 C59 C82 C85 0.5(12) . . . . ?
C59 C60 C55 C54 176.3(9) . . . . ?
C59 C60 C55 C56 0.0 . . . . ?
C59 C60 O6 Y2 142.4(7) . . . . ?
C60 C59 C82 C84 60.8(11) . . . . ?
C60 C59 C82 C83 -59.1(11) . . . . ?
C60 C59 C82 C85 179.1(8) . . . . ?
C60 C55 C56 C57 0.0 . . . . ?
C55 C54 N3 C53 177.6(11) . . . . ?
C55 C54 N3 C61 55.2(16) . . . . ?
C55 C54 N3 Y2 -67.4(12) . . . . ?
C55 C60 O6 Y2 -34.6(12) . . . . ?
C56 C57 C58 C59 0.0 . . . . ?
C56 C57 C78 C79 123.3(10) . . . . ?
C56 C57 C78 C81 -119.3(10) . . . . ?
C56 C57 C78 C80 2.0(13) . . . . ?
C82 C59 C60 C55 -178.5(8) . . . . ?
C82 C59 C60 O6 4.5(10) . . . . ?
C78 C57 C58 C59 -179.2(8) . . . . ?
C78 C57 C56 C55 179.1(8) . . . . ?
C53 C52 C47 C48 -170.2(8) . . . . ?
C53 C52 C47 O5 14.9(9) . . . . ?
C51 C52 C47 C48 0.0 . . . . ?
C51 C52 C47 O5 -174.9(8) . . . . ?
C51 C50 C74 C77 -69.0(15) . . . . ?
C51 C50 C74 C76 174.3(12) . . . . ?
C51 C50 C74 C75 53.8(14) . . . . ?
C51 C50 C74 C75' -6.8(19) . . . . ?
C51 C50 C74 C77' -128.2(18) . . . . ?
C51 C50 C74 C76' 111.8(19) . . . . ?
C52 C53 N3 C54 -179.0(11) . . . . ?
C52 C53 N3 C61 -55.9(16) . . . . ?
C52 C53 N3 Y2 66.2(12) . . . . ?
C52 C51 C50 C49 0.0 . . . . ?
C52 C51 C50 C74 178.3(8) . . . . ?
C52 C47 C48 C49 0.0 . . . . ?
C52 C47 C48 C70 175.7(8) . . . . ?
C52 C47 O5 Y2 26.7(13) . . . . ?
C47 C48 C49 C50 0.0 . . . . ?
C47 C48 C70 C73 62.3(12) . . . . ?
C47 C48 C70 C72 -177.6(10) . . . . ?
C47 C48 C70 C71 -57.0(12) . . . . ?
C48 C47 O5 Y2 -148.0(8) . . . . ?
C48 C49 C50 C51 0.0 . . . . ?
C48 C49 C50 C74 -178.3(8) . . . . ?
C49 C48 C70 C73 -122.0(10) . . . . ?
C49 C48 C70 C72 -1.9(13) . . . . ?
C49 C48 C70 C71 118.7(10) . . . . ?
C49 C50 C74 C77 109.3(14) . . . . ?
C49 C50 C74 C76 -7.4(15) . . . . ?
C49 C50 C74 C75 -127.9(12) . . . . ?
C49 C50 C74 C75' 171.5(18) . . . . ?
C49 C50 C74 C77' 50.1(18) . . . . ?
C49 C50 C74 C76' -70(2) . . . . ?
C50 C51 C52 C53 170.7(8) . . . . ?
C50 C51 C52 C47 0.0 . . . . ?
C70 C48 C49 C50 -175.7(8) . . . . ?
C62 C61 N3 C54 -147.4(11) . . . . ?
C62 C61 N3 C53 91.2(14) . . . . ?
C62 C61 N3 Y2 -27.9(13) . . . . ?
C62 C63 C64 C65 -4.9(19) . . . . ?
C61 C62 C63 C64 -90.9(16) . . . . ?
C61 C62 N4 C65 78.4(12) . . . . ?
C61 C62 N4 C66 -164.9(10) . . . . ?
C61 C62 N4 Y2 -49.0(10) . . . . ?
C63 C62 C61 N3 167.9(11) . . . . ?
C63 C62 N4 C65 -40.7(13) . . . . ?
C63 C62 N4 C66 76.0(12) . . . . ?
C63 C62 N4 Y2 -168.1(9) . . . . ?
C63 C64 C65 N4 -22.0(19) . . . . ?
C64 C65 N4 C62 39.1(15) . . . . ?
C64 C65 N4 C66 -75.0(17) . . . . ?
C64 C65 N4 Y2 157.1(11) . . . . ?
C66 C67 C68 C69 179.3(18) . . . . ?
C67 C66 N4 C62 -177.6(12) . . . . ?
C67 C66 N4 C65 -67.9(17) . . . . ?
C67 C66 N4 Y2 66.8(13) . . . . ?
N1 C15 C16 C17 165.9(12) . . . . ?
N1 C15 C16 N2 50.8(16) . . . . ?
N1 Y1 O3' C40 -160(2) . . . . ?
N3 C54 C55 C60 63.6(14) . . . . ?
N3 C54 C55 C56 -120.0(11) . . . . ?
N3 C53 C52 C51 122.0(11) . . . . ?
N3 C53 C52 C47 -67.6(13) . . . . ?
N4 C62 C61 N3 53.7(14) . . . . ?
N4 C62 C63 C64 28.1(16) . . . . ?
N4 C66 C67 C68 -168.2(14) . . . . ?
N2 C16 C17 C18 24.9(18) . . . . ?
N2 C20 C21 C22 -171(2) . . . . ?
N2 C20 C21' C22' -152(3) . . . . ?
N2 Y1 O3' C40 -32(3) . . . . ?
O5 C47 C48 C49 174.5(8) . . . . ?
O5 C47 C48 C70 -9.8(10) . . . . ?
O6 C60 C55 C54 -6.6(9) . . . . ?
O6 C60 C55 C56 177.1(8) . . . . ?
O1 C1 C6 C5 -176.7(10) . . . . ?
O1 C1 C6 C7 12.0(12) . . . . ?
O1 Y1 O3' C40 -123(3) . . . . ?
O2 C14 C13 C12 -176.4(10) . . . . ?
O2 C14 C13 C36 5.0(11) . . . . ?
O2 Y1 O3' C40 70(3) . . . . ?
O8 C89 C90 C91 23(6) . . . . ?
O8 C89' C90' C91' -32(9) . . . . ?
O4 C43 C44 C45 -9(3) . . . . ?
O4 Y1 O3' C40 152(3) . . . . ?
Y2 O8 C89 C90 153(3) . . . . ?
Y2 O8 C92 C91 -178(2) . . . . ?
Y2 O8 C89' C90' -180(5) . . . . ?
Y2 O8 C92' C91' -154(4) . . . . ?
C21 C20 N2 C16 -178(2) . . . . ?
C21 C20 N2 C19 -70(3) . . . . ?
C21 C20 N2 Y1 65(2) . . . . ?
C89 O8 C92 C91 -20(5) . . . . ?
C89 C90 C91 C92 -35(5) . . . . ?
C90 C91 C92 O8 33(5) . . . . ?
C92 O8 C89 C90 -2(6) . . . . ?
C101 C100 C99 C98 -175(3) . . . . ?
C100 C99 C98 C97 -175(3) . . . . ?
C102 C101 C100 C99 173(3) . . . . ?
C21' C20 N2 C16 -172(2) . . . . ?
C21' C20 N2 C19 -64(2) . . . . ?
C21' C20 N2 Y1 70(2) . . . . ?
C89' O8 C92' C91' 4(12) . . . . ?
C89' C90' C91' C92' 35(7) . . . . ?
C90' C91' C92' O8 -24(9) . . . . ?
C92' O8 C89' C90' 19(12) . . . . ?
C1A C1B C99' C98' -144(8) . . . . ?
C1B C99' C98' C97' -179(7) . . . . ?
C1C C1A C1B C99' -164(7) . . . . ?
C95 C94 C93 O9 -39(7) . . . . ?
C95 C96 O9 C93 -11(11) . . . . ?
C94 C95 C96 O9 -14(7) . . . . ?
C94 C93 O9 C96 34(11) . . . . ?
C96 C95 C94 C93 32(4) . . . . ?

loop_
_twin_individual_id
_twin_individual_mass_fraction_refined
1 0.977(14)
2 0.023(14)
